data_4104989
loop_
_publ_author_name
'Zheng Lu'
'Carolyn B. Knobler'
'Hiroyasu Furukawa'
'Bo Wang'
'Guannan Liu'
'Omar M. Yaghi'

_publ_section_title
;
 Synthesis and Structure of Chemically Stable Metal-Organic Polyhedra
;
_journal_name_full 'Journal of the American Chemical Society'
_journal_page_first 12532
_journal_page_last 12533
_journal_paper_doi 10.1021/ja905101s
_journal_volume 131
_journal_year 2009
_chemical_formula_moiety 'C96 H96 B8 N64 Pd6'
_chemical_formula_sum 'C96 H96 B8 N64 Pd6'
_chemical_formula_weight 2871.25
_chemical_name_systematic
; 
 ? 
;
_space_group_IT_number 2
_symmetry_cell_setting triclinic
_symmetry_space_group_name_Hall '-P 1'
_symmetry_space_group_name_H-M 'P -1'
_atom_sites_solution_hydrogens geom
_atom_sites_solution_primary direct
_atom_sites_solution_secondary difmap
_audit_creation_method SHELXL-97
_cell_angle_alpha 110.754(2)
_cell_angle_beta 93.660(2)
_cell_angle_gamma 116.5570(10)
_cell_formula_units_Z 2
_cell_length_a 19.4691(5)
_cell_length_b 19.7241(5)
_cell_length_c 23.4120(9)
_cell_measurement_reflns_used 9924
_cell_measurement_temperature 100(2)
_cell_measurement_theta_max 128.750
_cell_measurement_theta_min 5.545
_cell_volume 7249.7(4)
_computing_structure_refinement 'SHELXL-97 (Sheldrick, 1997)'
_computing_structure_solution 'SHELXS-97 (Sheldrick, 1990)'
_diffrn_ambient_temperature 100(2)
_diffrn_measured_fraction_theta_full 0.993
_diffrn_measured_fraction_theta_max 0.776
_diffrn_measurement_device_type 'Bruke SMART APEXII'
_diffrn_measurement_method 'narrow frame'
_diffrn_radiation_monochromator graphite
_diffrn_radiation_source 'fine-focus sealed tube'
_diffrn_radiation_type CuK\a
_diffrn_radiation_wavelength 1.54178
_diffrn_reflns_av_R_equivalents 0.0336
_diffrn_reflns_av_sigmaI/netI 0.0509
_diffrn_reflns_limit_h_max 22
_diffrn_reflns_limit_h_min -21
_diffrn_reflns_limit_k_max 22
_diffrn_reflns_limit_k_min -20
_diffrn_reflns_limit_l_max 27
_diffrn_reflns_limit_l_min -24
_diffrn_reflns_number 36464
_diffrn_reflns_theta_full 25.00
_diffrn_reflns_theta_max 64.58
_diffrn_reflns_theta_min 2.09
_diffrn_standards_decay_% 0
_diffrn_standards_interval_count 0
_diffrn_standards_interval_time 0
_diffrn_standards_number 0
_exptl_absorpt_coefficient_mu 6.381
_exptl_absorpt_correction_T_max 0.5679
_exptl_absorpt_correction_T_min 0.1846
_exptl_absorpt_correction_type multi-scan
_exptl_absorpt_process_details SADABS
_exptl_crystal_colour colorless
_exptl_crystal_density_diffrn 1.315
_exptl_crystal_description rod
_exptl_crystal_F_000 2872
_exptl_crystal_size_max 0.40
_exptl_crystal_size_mid 0.10
_exptl_crystal_size_min 0.10
_refine_diff_density_max 1.638
_refine_diff_density_min -1.162
_refine_diff_density_rms 0.124
_refine_ls_extinction_method none
_refine_ls_goodness_of_fit_ref 1.148
_refine_ls_hydrogen_treatment constr
_refine_ls_matrix_type full
_refine_ls_number_parameters 1567
_refine_ls_number_reflns 18935
_refine_ls_number_restraints 0
_refine_ls_restrained_S_all 1.148
_refine_ls_R_factor_all 0.0837
_refine_ls_R_factor_gt 0.0654
_refine_ls_shift/su_max 0.302
_refine_ls_shift/su_mean 0.018
_refine_ls_structure_factor_coef Fsqd
_refine_ls_weighting_details 'calc w=1/[\s^2^(Fo^2^)+(0.1063P)^2^+8.5203P] where P=(Fo^2^+2Fc^2^)/3'
_refine_ls_weighting_scheme calc
_refine_ls_wR_factor_gt 0.1845
_refine_ls_wR_factor_ref 0.2026
_reflns_number_gt 13412
_reflns_number_total 18935
_reflns_threshold_expression >2sigma(I)
_cod_data_source_file ja905101s_si_004.cif
_cod_data_source_block MOP100s
_cod_database_code 4104989

loop_
_symmetry_equiv_pos_as_xyz
'x, y, z'
'-x, -y, -z'

loop_
_atom_site_label
_atom_site_type_symbol
_atom_site_fract_x
_atom_site_fract_y
_atom_site_fract_z
_atom_site_U_iso_or_equiv
_atom_site_adp_type
_atom_site_occupancy
_atom_site_symmetry_multiplicity
_atom_site_calc_flag
_atom_site_refinement_flags
C3 C -0.12940(15) -0.06758(17) 0.20431(13) 0.0481(10) Uani 1 1 d .
H3 H -0.1737 -0.0980 0.2161 0.058 Uiso 1 1 calc R
C4 C -0.11633(15) -0.09139(16) 0.14532(13) 0.0466(9) Uani 1 1 d .
H4 H -0.1517 -0.1399 0.1093 0.056 Uiso 1 1 calc R
C6 C -0.01279(15) 0.02880(16) 0.20725(12) 0.0426(9) Uani 1 1 d .
H6 H 0.0368 0.0773 0.2217 0.051 Uiso 1 1 calc R
C8 C 0.04183(17) 0.21640(17) 0.33043(15) 0.0572(11) Uani 1 1 d .
H8 H 0.0025 0.2239 0.3138 0.069 Uiso 1 1 calc R
C9 C 0.11938(19) 0.27171(17) 0.35185(15) 0.0580(11) Uani 1 1 d .
H9 H 0.1431 0.3248 0.3525 0.070 Uiso 1 1 calc R
C11 C 0.10397(17) 0.16478(17) 0.36347(13) 0.0476(10) Uani 1 1 d .
H11 H 0.1145 0.1284 0.3738 0.057 Uiso 1 1 calc R
C13 C -0.05369(18) 0.00925(19) 0.40582(13) 0.0596(11) Uani 1 1 d .
H13 H -0.0744 0.0389 0.4318 0.071 Uiso 1 1 calc R
C14 C -0.03263(16) -0.04179(17) 0.41711(13) 0.0514(10) Uani 1 1 d .
H14 H -0.0360 -0.0533 0.4524 0.062 Uiso 1 1 calc R
C16 C -0.00967(16) -0.04214(15) 0.32856(14) 0.0455(9) Uani 1 1 d .
H16 H 0.0056 -0.0537 0.2910 0.055 Uiso 1 1 calc R
C18 C -0.19139(16) 0.04636(17) 0.29213(15) 0.0556(10) Uani 1 1 d .
H18 H -0.2133 0.0056 0.2505 0.067 Uiso 1 1 calc R
C19 C -0.22752(15) 0.08359(16) 0.32765(14) 0.0501(9) Uani 1 1 d .
H19 H -0.2797 0.0708 0.3147 0.060 Uiso 1 1 calc R
C21 C -0.11091(17) 0.13820(18) 0.38491(14) 0.0595(11) Uani 1 1 d .
H21 H -0.0660 0.1714 0.4193 0.071 Uiso 1 1 calc R
C24 C -0.1909(2) -0.48530(19) -0.00083(16) 0.0647(13) Uani 1 1 d .
H24 H -0.1609 -0.4797 -0.0299 0.078 Uiso 1 1 calc R
C25 C -0.2605(2) -0.5522(2) -0.01252(17) 0.0751(17) Uani 1 1 d .
H25 H -0.2856 -0.6011 -0.0501 0.090 Uiso 1 1 calc R
C27 C -0.2283(3) -0.4617(3) 0.0817(2) 0.142(3) Uani 1 1 d .
H27 H -0.2285 -0.4367 0.1237 0.170 Uiso 1 1 calc R
C29 C -0.14543(17) -0.27872(19) 0.18554(14) 0.0546(11) Uani 1 1 d .
H29 H -0.1932 -0.2922 0.1611 0.066 Uiso 1 1 calc R
C30 C -0.11819(16) -0.23618(18) 0.24782(13) 0.0487(11) Uani 1 1 d .
H30 H -0.1438 -0.2146 0.2746 0.058 Uiso 1 1 calc R
C32 C -0.03135(16) -0.26707(15) 0.21368(13) 0.0419(9) Uani 1 1 d .
H32 H 0.0146 -0.2706 0.2120 0.050 Uiso 1 1 calc R
C34 C -0.1032(3) -0.2975(2) 0.00058(17) 0.099(2) Uani 1 1 d .
H34 H -0.1346 -0.3502 -0.0331 0.119 Uiso 1 1 calc R
C35 C -0.0740(2) -0.2251(2) -0.00370(15) 0.0730(16) Uani 1 1 d .
H35 H -0.0803 -0.2189 -0.0409 0.088 Uiso 1 1 calc R
C37 C -0.03922(14) -0.20008(14) 0.09175(12) 0.0348(8) Uani 1 1 d .
H37 H -0.0163 -0.1712 0.1353 0.042 Uiso 1 1 calc R
C39 C -0.02054(16) -0.42546(16) 0.09890(13) 0.0455(10) Uani 1 1 d .
H39 H -0.0623 -0.4688 0.1038 0.055 Uiso 1 1 calc R
C40 C 0.05362(17) -0.41566(15) 0.09789(14) 0.0461(10) Uani 1 1 d .
H40 H 0.0710 -0.4514 0.1010 0.055 Uiso 1 1 calc R
C42 C 0.05086(15) -0.31182(15) 0.08794(12) 0.0392(9) Uani 1 1 d .
H42 H 0.0670 -0.2623 0.0836 0.047 Uiso 1 1 calc R
C45 C 0.20659(18) 0.20031(19) 0.54292(14) 0.0601(11) Uani 1 1 d .
H45 H 0.1764 0.1905 0.5713 0.072 Uiso 1 1 calc R
C46 C 0.20352(19) 0.24038(19) 0.50716(14) 0.0619(11) Uani 1 1 d .
H46 H 0.1704 0.2627 0.5068 0.074 Uiso 1 1 calc R
C48 C 0.29039(18) 0.20305(17) 0.48598(13) 0.0488(10) Uani 1 1 d .
H48 H 0.3287 0.1946 0.4678 0.059 Uiso 1 1 calc R
C50 C 0.2762(3) 0.1145(3) 0.66147(18) 0.125(3) Uani 1 1 d .
H50 H 0.2589 0.0577 0.6477 0.150 Uiso 1 1 calc R
C51 C 0.2905(3) 0.1671(2) 0.72162(16) 0.126(2) Uani 1 1 d .
H51 H 0.2831 0.1526 0.7553 0.151 Uiso 1 1 calc R
C53 C 0.3167(3) 0.2321(3) 0.66650(16) 0.100(2) Uani 1 1 d .
H53 H 0.3343 0.2767 0.6553 0.120 Uiso 1 1 calc R
C55 C 0.20514(17) -0.04083(17) 0.52277(13) 0.0479(10) Uani 1 1 d .
H55 H 0.2360 -0.0407 0.5549 0.057 Uiso 1 1 calc R
C56 C 0.14408(15) -0.10892(15) 0.47604(12) 0.0405(9) Uani 1 1 d .
H56 H 0.1253 -0.1640 0.4701 0.049 Uiso 1 1 calc R
C58 C 0.15826(16) -0.00086(16) 0.46326(12) 0.0415(9) Uani 1 1 d .
H58 H 0.1507 0.0321 0.4463 0.050 Uiso 1 1 calc R
C60 C 0.43731(19) 0.18896(19) 0.57373(14) 0.0579(12) Uani 1 1 d .
H60 H 0.4526 0.2340 0.6127 0.069 Uiso 1 1 calc R
C61 C 0.48628(17) 0.17149(19) 0.54087(14) 0.0525(12) Uani 1 1 d .
H61 H 0.5416 0.2028 0.5539 0.063 Uiso 1 1 calc R
C63 C 0.36659(16) 0.07612(17) 0.48755(12) 0.0443(10) Uani 1 1 d .
H63 H 0.3229 0.0280 0.4564 0.053 Uiso 1 1 calc R
C66 C 0.16458(15) -0.01293(15) -0.04285(11) 0.0376(9) Uani 1 1 d .
H66 H 0.1951 0.0139 -0.0653 0.045 Uiso 1 1 calc R
C67 C 0.11737(15) 0.00870(15) -0.01014(12) 0.0373(8) Uani 1 1 d .
H67 H 0.1091 0.0526 -0.0073 0.045 Uiso 1 1 calc R
C69 C 0.10996(14) -0.09804(14) 0.00095(12) 0.0349(8) Uani 1 1 d .
H69 H 0.0964 -0.1413 0.0133 0.042 Uiso 1 1 calc R
C71 C 0.12147(16) -0.27264(16) -0.06696(13) 0.0434(10) Uani 1 1 d .
H71 H 0.0849 -0.2933 -0.1049 0.052 Uiso 1 1 calc R
C72 C 0.11954(16) -0.31411(15) -0.03171(12) 0.0405(9) Uani 1 1 d .
H72 H 0.0803 -0.3686 -0.0408 0.049 Uiso 1 1 calc R
C74 C 0.22363(14) -0.19175(13) 0.01490(12) 0.0319(8) Uani 1 1 d .
H74 H 0.2706 -0.1455 0.0439 0.038 Uiso 1 1 calc R
C76 C 0.15953(14) -0.14738(15) -0.17457(12) 0.0393(8) Uani 1 1 d .
H76 H 0.1396 -0.1110 -0.1676 0.047 Uiso 1 1 calc R
C77 C 0.15813(16) -0.20150(16) -0.23211(13) 0.0450(10) Uani 1 1 d .
H77 H 0.1359 -0.2075 -0.2712 0.054 Uiso 1 1 calc R
C79 C 0.21628(15) -0.21840(16) -0.16261(13) 0.0391(9) Uani 1 1 d .
H79 H 0.2424 -0.2377 -0.1436 0.047 Uiso 1 1 calc R
C81 C 0.36808(14) -0.03962(14) -0.03816(12) 0.0352(8) Uani 1 1 d .
H81 H 0.3725 -0.0725 -0.0760 0.042 Uiso 1 1 calc R
C82 C 0.42855(14) 0.02921(15) 0.00988(12) 0.0367(9) Uani 1 1 d .
H82 H 0.4821 0.0518 0.0106 0.044 Uiso 1 1 calc R
C84 C 0.32145(15) 0.01044(14) 0.03739(11) 0.0333(8) Uani 1 1 d .
H84 H 0.2862 0.0172 0.0607 0.040 Uiso 1 1 calc R
C87 C 0.07911(17) -0.35392(18) 0.30982(17) 0.0641(12) Uani 1 1 d .
H87 H 0.0645 -0.4101 0.2957 0.077 Uiso 1 1 calc R
C88 C 0.02928(18) -0.32451(17) 0.31396(17) 0.0594(12) Uani 1 1 d .
H88 H -0.0259 -0.3567 0.3038 0.071 Uiso 1 1 calc R
C90 C 0.14696(15) -0.21930(15) 0.34489(12) 0.0373(9) Uani 1 1 d .
H90 H 0.1889 -0.1644 0.3601 0.045 Uiso 1 1 calc R
C92 C 0.31005(17) -0.31375(17) 0.24260(14) 0.0532(10) Uani 1 1 d .
H92 H 0.3471 -0.3196 0.2645 0.064 Uiso 1 1 calc R
C93 C 0.30369(15) -0.31563(15) 0.18591(13) 0.0423(9) Uani 1 1 d .
H93 H 0.3361 -0.3250 0.1603 0.051 Uiso 1 1 calc R
C95 C 0.21298(15) -0.29333(14) 0.21797(11) 0.0348(8) Uani 1 1 d .
H95 H 0.1709 -0.2829 0.2207 0.042 Uiso 1 1 calc R
C97 C 0.31795(16) -0.16513(18) 0.44265(13) 0.0491(11) Uani 1 1 d .
H97 H 0.2910 -0.1916 0.4667 0.059 Uiso 1 1 calc R
C98 C 0.37641(15) -0.08561(18) 0.46563(13) 0.0481(10) Uani 1 1 d .
H98 H 0.3968 -0.0475 0.5081 0.058 Uiso 1 1 calc R
C100 C 0.35573(15) -0.14132(15) 0.36441(13) 0.0394(9) Uani 1 1 d .
H100 H 0.3592 -0.1491 0.3234 0.047 Uiso 1 1 calc R
C102 C 0.2064(2) -0.43822(19) 0.30144(18) 0.0780(14) Uani 1 1 d .
H102 H 0.1956 -0.4533 0.2581 0.094 Uiso 1 1 calc R
C104 C 0.2092(5) -0.4517(2) 0.3823(2) 0.228(3) Uani 1 1 d .
H104 H 0.2053 -0.4746 0.4113 0.274 Uiso 1 1 calc R
C105 C 0.2274(5) -0.3706(3) 0.3968(2) 0.216(4) Uani 1 1 d .
H105 H 0.2357 -0.3305 0.4366 0.260 Uiso 1 1 calc R
C108 C 0.6825(4) 0.4974(3) 0.4441(4) 0.266(4) Uani 1 1 d .
H108 H 0.6491 0.5117 0.4274 0.319 Uiso 1 1 calc R
C109 C 0.7608(3) 0.5550(2) 0.4762(3) 0.162(2) Uani 1 1 d .
H109 H 0.7895 0.6090 0.4789 0.195 Uiso 1 1 calc R
C111 C 0.7237(4) 0.4471(4) 0.4709(4) 0.277(5) Uani 1 1 d .
H111 H 0.7297 0.4051 0.4758 0.332 Uiso 1 1 calc R
C113 C 0.5132(2) 0.3798(2) 0.49482(14) 0.0663(14) Uani 1 1 d .
H113 H 0.5550 0.4007 0.5294 0.080 Uiso 1 1 calc R
C114 C 0.44124(19) 0.36935(19) 0.49743(14) 0.0556(12) Uani 1 1 d .
H114 H 0.4249 0.3835 0.5342 0.067 Uiso 1 1 calc R
C116 C 0.4403(2) 0.32560(19) 0.39897(13) 0.0565(12) Uani 1 1 d .
H116 H 0.4228 0.3027 0.3551 0.068 Uiso 1 1 calc R
C118 C 0.6442(2) 0.2521(2) 0.39788(18) 0.0812(15) Uani 1 1 d .
H118 H 0.6914 0.2841 0.3899 0.097 Uiso 1 1 calc R
C119 C 0.62281(19) 0.1795(2) 0.40220(16) 0.0687(14) Uani 1 1 d .
H119 H 0.6529 0.1533 0.3987 0.082 Uiso 1 1 calc R
C121 C 0.5298(2) 0.20931(18) 0.41609(14) 0.0562(12) Uani 1 1 d .
H121 H 0.4825 0.2064 0.4239 0.067 Uiso 1 1 calc R
C123 C 0.5726(5) 0.3837(3) 0.30662(19) 0.172(4) Uani 1 1 d .
H123 H 0.5927 0.4410 0.3288 0.207 Uiso 1 1 calc R
C124 C 0.5479(4) 0.3389(3) 0.24318(19) 0.151(3) Uani 1 1 d .
H124 H 0.5553 0.3614 0.2137 0.181 Uiso 1 1 calc R
C126 C 0.52409(17) 0.25405(17) 0.28280(13) 0.0449(10) Uani 1 1 d .
H126 H 0.5078 0.2041 0.2865 0.054 Uiso 1 1 calc R
C130 C 0.3482(2) 0.40656(19) 0.28664(15) 0.0724(15) Uani 1 1 d .
H130 H 0.3794 0.4506 0.2768 0.087 Uiso 1 1 calc R
C131 C 0.3550(3) 0.4084(2) 0.34439(15) 0.0787(16) Uani 1 1 d .
H131 H 0.3920 0.4538 0.3814 0.094 Uiso 1 1 calc R
C133 C 0.26073(17) 0.28785(16) 0.27989(13) 0.0465(10) Uani 1 1 d .
H133 H 0.2190 0.2327 0.2634 0.056 Uiso 1 1 calc R
C135 C 0.10363(17) 0.22087(16) 0.15745(14) 0.0546(10) Uani 1 1 d .
H135 H 0.0996 0.2688 0.1755 0.065 Uiso 1 1 calc R
C136 C 0.04247(16) 0.14148(16) 0.13473(13) 0.0495(9) Uani 1 1 d .
H136 H -0.0107 0.1249 0.1331 0.059 Uiso 1 1 calc R
C138 C 0.15191(16) 0.14017(14) 0.12563(12) 0.0383(8) Uani 1 1 d .
H138 H 0.1884 0.1220 0.1175 0.046 Uiso 1 1 calc R
C140 C 0.2203(3) 0.4023(2) 0.1680(2) 0.1496(19) Uani 1 1 d .
H140 H 0.1761 0.3826 0.1835 0.179 Uiso 1 1 calc R
C142 C 0.3049(3) 0.47295(18) 0.13274(15) 0.0977(17) Uani 1 1 d .
H142 H 0.3337 0.5124 0.1180 0.117 Uiso 1 1 calc R
C143 C 0.3199(3) 0.4114(2) 0.1334(2) 0.1059(18) Uani 1 1 d .
H143 H 0.3608 0.4030 0.1203 0.127 Uiso 1 1 calc R
C145 C 0.31085(19) 0.23579(17) 0.07668(13) 0.0532(11) Uani 1 1 d .
H145 H 0.2836 0.2417 0.0463 0.064 Uiso 1 1 calc R
C146 C 0.35734(18) 0.20092(16) 0.06702(14) 0.0500(10) Uani 1 1 d .
H146 H 0.3673 0.1782 0.0285 0.060 Uiso 1 1 calc R
C148 C 0.35826(18) 0.24122(15) 0.16545(13) 0.0505(10) Uani 1 1 d .
H148 H 0.3693 0.2520 0.2080 0.061 Uiso 1 1 calc R
C151 C 0.55069(18) -0.09565(19) 0.27778(14) 0.0601(11) Uani 1 1 d .
H151 H 0.5668 -0.1347 0.2608 0.072 Uiso 1 1 calc R
C152 C 0.53572(18) -0.07285(18) 0.33561(14) 0.0574(11) Uani 1 1 d .
H152 H 0.5418 -0.0921 0.3655 0.069 Uiso 1 1 calc R
C154 C 0.51319(15) -0.00532(17) 0.29006(12) 0.0404(9) Uani 1 1 d .
H154 H 0.4995 0.0308 0.2823 0.048 Uiso 1 1 calc R
C156 C 0.61561(17) 0.10202(18) 0.21104(13) 0.0521(11) Uani 1 1 d .
H156 H 0.6630 0.1159 0.2362 0.062 Uiso 1 1 calc R
C157 C 0.59928(15) 0.15638(17) 0.20086(12) 0.0418(10) Uani 1 1 d .
H157 H 0.6335 0.2140 0.2166 0.050 Uiso 1 1 calc R
C159 C 0.49773(15) 0.03233(16) 0.15060(12) 0.0403(9) Uani 1 1 d .
H159 H 0.4476 -0.0117 0.1250 0.048 Uiso 1 1 calc R
C161 C 0.44324(16) -0.17509(16) 0.06991(13) 0.0446(9) Uani 1 1 d .
H161 H 0.4803 -0.1675 0.0462 0.054 Uiso 1 1 calc R
C162 C 0.36492(15) -0.22967(16) 0.04781(13) 0.0464(9) Uani 1 1 d .
H162 H 0.3389 -0.2671 0.0055 0.056 Uiso 1 1 calc R
C164 C 0.38758(13) -0.16330(14) 0.14750(12) 0.0344(8) Uani 1 1 d .
H164 H 0.3807 -0.1452 0.1880 0.041 Uiso 1 1 calc R
C166 C 0.60272(16) -0.15480(18) 0.14177(14) 0.0518(11) Uani 1 1 d .
H166 H 0.5652 -0.2023 0.1451 0.062 Uiso 1 1 calc R
C167 C 0.66736(15) -0.14461(17) 0.11972(13) 0.0503(9) Uani 1 1 d .
H167 H 0.6818 -0.1855 0.1059 0.060 Uiso 1 1 calc R
C169 C 0.66874(16) -0.03048(18) 0.14347(13) 0.0466(10) Uani 1 1 d .
H169 H 0.6838 0.0238 0.1490 0.056 Uiso 1 1 calc R
B1 B -0.04778(19) 0.06094(19) 0.31467(15) 0.0469(10) Uani 1 1 d .
B22 B -0.09317(19) -0.34365(18) 0.09287(15) 0.0409(10) Uani 1 1 d .
B43 B 0.28396(19) 0.12419(19) 0.55319(13) 0.0388(10) Uani 1 1 d .
B64 B 0.20982(16) -0.12409(16) -0.05780(13) 0.0324(9) Uani 1 1 d .
B85 B 0.23554(19) -0.28830(18) 0.33026(14) 0.0420(10) Uani 1 1 d .
B106 B 0.5846(3) 0.3465(2) 0.40399(16) 0.0581(15) Uani 1 1 d .
B128 B 0.2579(2) 0.29473(18) 0.17203(16) 0.0514(12) Uani 1 1 d .
B149 B 0.53977(18) -0.05977(19) 0.18005(15) 0.0422(11) Uani 1 1 d .
N2 N -0.06333(12) 0.01123(13) 0.24338(10) 0.0459(8) Uani 1 1 d .
N5 N -0.04240(12) -0.03153(12) 0.14851(10) 0.0405(7) Uani 1 1 d .
N7 N 0.03019(13) 0.14540(13) 0.33747(10) 0.0444(8) Uani 1 1 d .
N10 N 0.15932(15) 0.23942(14) 0.37277(11) 0.0502(9) Uani 1 1 d .
N12 N -0.03926(12) 0.01021(13) 0.34880(10) 0.0413(7) Uani 1 1 d .
N15 N -0.00509(12) -0.07447(12) 0.36753(9) 0.0343(7) Uani 1 1 d .
N17 N -0.11593(12) 0.08003(13) 0.32918(11) 0.0490(8) Uani 1 1 d .
N20 N -0.17606(13) 0.14227(13) 0.38484(11) 0.0535(8) Uani 1 1 d .
N23 N -0.16925(13) -0.42586(14) 0.05913(11) 0.0457(9) Uani 1 1 d .
N26 N -0.2894(2) -0.5380(3) 0.0395(2) 0.139(2) Uani 1 1 d .
N28 N -0.09051(13) -0.29957(12) 0.16322(10) 0.0393(8) Uani 1 1 d .
N31 N -0.04580(13) -0.22894(13) 0.26682(10) 0.0403(8) Uani 1 1 d .
N33 N -0.07985(13) -0.28250(14) 0.06214(10) 0.0415(8) Uani 1 1 d .
N36 N -0.03369(12) -0.16179(12) 0.05464(10) 0.0357(7) Uani 1 1 d .
N38 N -0.02251(13) -0.36037(13) 0.09144(10) 0.0417(8) Uani 1 1 d .
N41 N 0.09668(13) -0.34381(12) 0.09151(10) 0.0390(7) Uani 1 1 d .
N44 N 0.26281(14) 0.17649(14) 0.52956(10) 0.0476(9) Uani 1 1 d .
N47 N 0.25690(15) 0.24267(14) 0.47167(11) 0.0515(9) Uani 1 1 d .
N49 N 0.28944(13) 0.15311(13) 0.62464(10) 0.0431(8) Uani 1 1 d .
N52 N 0.3164(2) 0.2413(2) 0.72493(13) 0.0956(16) Uani 1 1 d .
N54 N 0.21524(12) 0.02956(13) 0.51571(10) 0.0404(8) Uani 1 1 d .
N57 N 0.11402(12) -0.08403(13) 0.43867(10) 0.0386(7) Uani 1 1 d .
N59 N 0.36048(13) 0.12750(14) 0.53873(10) 0.0432(8) Uani 1 1 d .
N62 N 0.44168(13) 0.10014(13) 0.48503(10) 0.0412(8) Uani 1 1 d .
N65 N 0.15922(11) -0.08177(11) -0.03690(9) 0.0298(6) Uani 1 1 d .
N68 N 0.08338(12) -0.04363(12) 0.01822(9) 0.0348(7) Uani 1 1 d .
N70 N 0.18768(11) -0.19388(11) -0.03649(9) 0.0319(6) Uani 1 1 d .
N73 N 0.18442(12) -0.26342(12) 0.01968(10) 0.0365(7) Uani 1 1 d .
N75 N 0.19765(12) -0.15916(11) -0.12878(9) 0.0338(7) Uani 1 1 d .
N78 N 0.19378(14) -0.24562(14) -0.22467(10) 0.0442(8) Uani 1 1 d .
N80 N 0.29871(12) -0.05237(11) -0.02090(10) 0.0361(7) Uani 1 1 d .
N83 N 0.39910(12) 0.06083(11) 0.05748(10) 0.0346(7) Uani 1 1 d .
N86 N 0.15661(13) -0.28700(13) 0.33003(11) 0.0424(8) Uani 1 1 d .
N89 N 0.07172(12) -0.24008(12) 0.33540(10) 0.0385(7) Uani 1 1 d .
N91 N 0.24978(13) -0.30121(12) 0.26275(10) 0.0413(7) Uani 1 1 d .
N94 N 0.24410(12) -0.30232(12) 0.16858(10) 0.0395(7) Uani 1 1 d .
N96 N 0.30361(13) -0.20188(13) 0.37791(10) 0.0421(8) Uani 1 1 d .
N99 N 0.40224(12) -0.06882(14) 0.41499(11) 0.0433(8) Uani 1 1 d .
N101 N 0.23125(14) -0.35949(12) 0.34363(10) 0.0474(8) Uani 1 1 d .
N103 N 0.1984(2) -0.49070(18) 0.32282(15) 0.1084(13) Uani 1 1 d .
N107 N 0.65963(14) 0.42744(15) 0.43877(11) 0.0509(10) Uani 1 1 d .
N110 N 0.7842(3) 0.5243(3) 0.4988(2) 0.140(3) Uani 1 1 d .
N112 N 0.51545(16) 0.35367(16) 0.43098(11) 0.0582(10) Uani 1 1 d .
N115 N 0.39568(16) 0.33461(15) 0.43734(11) 0.0531(10) Uani 1 1 d .
N117 N 0.58533(16) 0.27086(16) 0.40715(11) 0.0566(10) Uani 1 1 d .
N120 N 0.54928(14) 0.15143(15) 0.41265(11) 0.0477(9) Uani 1 1 d .
N122 N 0.56250(18) 0.32852(15) 0.33174(11) 0.0627(11) Uani 1 1 d .
N125 N 0.51132(15) 0.25739(14) 0.22931(11) 0.0493(9) Uani 1 1 d .
N129 N 0.28792(16) 0.32913(13) 0.24451(11) 0.0564(9) Uani 1 1 d .
N132 N 0.29854(15) 0.33257(14) 0.33992(11) 0.0535(9) Uani 1 1 d .
N134 N 0.17185(14) 0.22043(12) 0.15014(10) 0.0452(8) Uani 1 1 d .
N137 N 0.07447(13) 0.08859(12) 0.11390(10) 0.0436(7) Uani 1 1 d .
N139 N 0.26615(16) 0.36646(12) 0.15583(13) 0.0619(9) Uani 1 1 d .
N141 N 0.2454(3) 0.46819(18) 0.15550(19) 0.1382(17) Uani 1 1 d .
N144 N 0.31087(15) 0.26120(13) 0.13959(11) 0.0504(9) Uani 1 1 d .
N147 N 0.38774(14) 0.20427(12) 0.12332(10) 0.0428(8) Uani 1 1 d .
N150 N 0.53814(12) -0.05164(13) 0.24935(10) 0.0436(7) Uani 1 1 d .
N153 N 0.51045(13) -0.01708(14) 0.34209(10) 0.0424(8) Uani 1 1 d .
N155 N 0.55166(12) 0.02270(13) 0.17861(10) 0.0406(8) Uani 1 1 d .
N158 N 0.52340(12) 0.11204(13) 0.16314(10) 0.0390(8) Uani 1 1 d .
N160 N 0.45851(12) -0.13236(13) 0.13426(10) 0.0405(8) Uani 1 1 d .
N163 N 0.32825(12) -0.22292(12) 0.09591(10) 0.0378(7) Uani 1 1 d .
N165 N 0.60432(12) -0.07754(13) 0.15875(10) 0.0417(7) Uani 1 1 d .
N168 N 0.70860(15) -0.06842(16) 0.11989(12) 0.0637(10) Uani 1 1 d .
Pd1 Pd 0.019577(10) -0.037064(11) 0.082706(9) 0.03488(6) Uani 1 1 d .
Pd2 Pd 0.032693(11) -0.157694(11) 0.353275(9) 0.03534(6) Uani 1 1 d .
Pd3 Pd 0.213806(11) -0.285053(10) 0.093170(9) 0.03380(6) Uani 1 1 d .
Pd4 Pd 0.457179(12) 0.159827(11) 0.142509(9) 0.03753(6) Uani 1 1 d .
Pd5 Pd 0.277900(14) 0.289285(13) 0.406982(9) 0.04619(8) Uani 1 1 d .
Pd6 Pd 0.476818(11) 0.041082(12) 0.414961(9) 0.03902(7) Uani 1 1 d .

loop_
_atom_site_aniso_label
_atom_site_aniso_U_11
_atom_site_aniso_U_22
_atom_site_aniso_U_33
_atom_site_aniso_U_23
_atom_site_aniso_U_13
_atom_site_aniso_U_12
C3 0.0574(11) 0.0639(12) 0.0440(13) 0.0264(11) 0.0322(11) 0.0421(8)
C4 0.0618(11) 0.0664(11) 0.0449(13) 0.0328(10) 0.0355(11) 0.0486(8)
C6 0.0619(12) 0.0540(11) 0.0293(11) 0.0202(9) 0.0229(11) 0.0395(8)
C8 0.0813(13) 0.0630(11) 0.0504(16) 0.0218(12) 0.0249(13) 0.0553(9)
C9 0.0954(16) 0.0449(11) 0.0472(16) 0.0186(11) 0.0272(15) 0.0456(10)
C11 0.0638(14) 0.0467(12) 0.0360(13) 0.0164(10) 0.0205(12) 0.0308(9)
C13 0.0925(14) 0.0910(14) 0.0369(12) 0.0363(11) 0.0458(12) 0.0683(10)
C14 0.0748(13) 0.0796(13) 0.0308(12) 0.0327(10) 0.0277(11) 0.0544(9)
C16 0.0658(12) 0.0475(10) 0.0397(13) 0.0181(10) 0.0297(11) 0.0398(8)
C18 0.0733(12) 0.0710(12) 0.0572(16) 0.0343(11) 0.0344(12) 0.0561(8)
C19 0.0545(10) 0.0765(11) 0.0572(15) 0.0385(11) 0.0248(11) 0.0537(7)
C21 0.0848(14) 0.0819(14) 0.0268(13) 0.0120(12) 0.0186(13) 0.0619(10)
C24 0.096(2) 0.0491(14) 0.0494(16) 0.0215(12) 0.0279(16) 0.0350(12)
C25 0.080(2) 0.0462(19) 0.0445(18) -0.0016(15) 0.0099(18) 0.0057(17)
C27 0.145(4) 0.081(4) 0.069(2) -0.012(2) 0.066(2) -0.015(3)
C29 0.0504(13) 0.0737(16) 0.0394(14) 0.0180(13) 0.0245(12) 0.0339(10)
C30 0.0427(13) 0.0630(15) 0.0319(13) 0.0129(12) 0.0128(11) 0.0251(10)
C32 0.0546(12) 0.0420(10) 0.0420(13) 0.0201(10) 0.0238(11) 0.0315(8)
C34 0.140(4) 0.0342(17) 0.0494(17) 0.0159(14) -0.013(2) -0.007(2)
C35 0.096(3) 0.0539(17) 0.0370(14) 0.0187(13) 0.0058(17) 0.0149(17)
C37 0.0394(11) 0.0343(10) 0.0318(12) 0.0104(9) 0.0125(10) 0.0218(7)
C39 0.0544(13) 0.0312(11) 0.0429(13) 0.0142(10) 0.0292(11) 0.0146(9)
C40 0.0569(14) 0.0241(10) 0.0539(15) 0.0184(10) 0.0228(12) 0.0153(9)
C42 0.0542(12) 0.0311(9) 0.0403(12) 0.0185(9) 0.0288(10) 0.0232(8)
C45 0.0821(14) 0.0860(15) 0.0417(14) 0.0345(12) 0.0393(12) 0.0571(11)
C46 0.0844(15) 0.0843(14) 0.0496(15) 0.0386(12) 0.0325(14) 0.0585(11)
C48 0.0692(14) 0.0469(11) 0.0346(13) 0.0126(11) 0.0187(12) 0.0356(9)
C50 0.236(5) 0.105(2) 0.0500(17) 0.0467(16) 0.052(3) 0.087(3)
C51 0.275(5) 0.095(2) 0.0326(13) 0.0419(13) 0.065(2) 0.097(2)
C53 0.179(4) 0.071(2) 0.0361(16) 0.0166(15) 0.043(2) 0.055(2)
C55 0.0649(14) 0.0540(12) 0.0397(13) 0.0258(10) 0.0244(12) 0.0360(9)
C56 0.0582(12) 0.0456(10) 0.0325(11) 0.0216(9) 0.0205(10) 0.0329(8)
C58 0.0509(12) 0.0462(11) 0.0312(12) 0.0159(10) 0.0131(11) 0.0276(8)
C60 0.0727(17) 0.0574(15) 0.0406(14) 0.0190(12) 0.0261(13) 0.0305(12)
C61 0.0385(13) 0.0588(16) 0.0407(14) 0.0129(12) 0.0141(12) 0.0152(11)
C63 0.0610(13) 0.0576(12) 0.0222(11) 0.0154(10) 0.0247(10) 0.0356(9)
C66 0.0507(12) 0.0442(10) 0.0254(11) 0.0174(9) 0.0161(10) 0.0271(8)
C67 0.0531(11) 0.0400(9) 0.0338(11) 0.0198(9) 0.0212(10) 0.0309(7)
C69 0.0470(10) 0.0307(9) 0.0340(12) 0.0123(9) 0.0254(9) 0.0244(7)
C71 0.0535(13) 0.0450(11) 0.0352(12) 0.0190(10) 0.0202(11) 0.0251(9)
C72 0.0534(13) 0.0334(10) 0.0329(11) 0.0172(9) 0.0127(11) 0.0178(9)
C74 0.0437(11) 0.0223(8) 0.0327(11) 0.0113(8) 0.0168(10) 0.0185(7)
C76 0.0588(10) 0.0527(9) 0.0324(12) 0.0212(9) 0.0223(10) 0.0447(7)
C77 0.0583(13) 0.0507(12) 0.0262(12) 0.0124(10) 0.0071(11) 0.0312(9)
C79 0.0391(11) 0.0342(10) 0.0395(13) 0.0122(10) 0.0168(10) 0.0169(8)
C81 0.0415(11) 0.0394(10) 0.0311(11) 0.0176(9) 0.0167(10) 0.0225(8)
C82 0.0308(10) 0.0464(11) 0.0379(12) 0.0217(9) 0.0168(9) 0.0195(8)
C84 0.0413(11) 0.0235(9) 0.0305(11) 0.0109(8) 0.0215(9) 0.0116(8)
C87 0.0494(14) 0.0415(12) 0.111(2) 0.0408(13) 0.0401(14) 0.0217(10)
C88 0.0457(14) 0.0408(12) 0.092(2) 0.0282(13) 0.0250(14) 0.0217(9)
C90 0.0514(12) 0.0290(10) 0.0288(12) 0.0088(9) 0.0153(10) 0.0203(8)
C92 0.0608(13) 0.0673(12) 0.0585(15) 0.0375(11) 0.0328(12) 0.0430(9)
C93 0.0546(11) 0.0496(11) 0.0367(13) 0.0186(10) 0.0233(11) 0.0356(8)
C95 0.0499(12) 0.0341(9) 0.0279(10) 0.0182(8) 0.0185(10) 0.0222(8)
C97 0.0391(13) 0.0673(14) 0.0406(13) 0.0280(11) 0.0136(11) 0.0224(10)
C98 0.0442(12) 0.0776(14) 0.0382(12) 0.0345(10) 0.0260(10) 0.0336(10)
C100 0.0401(11) 0.0345(10) 0.0515(13) 0.0254(9) 0.0264(10) 0.0178(8)
C102 0.112(2) 0.0716(14) 0.0741(18) 0.0503(13) 0.0192(18) 0.0513(13)
C104 0.565(7) 0.1210(16) 0.092(3) 0.0792(16) 0.103(4) 0.218(2)
C105 0.524(8) 0.131(2) 0.089(2) 0.0843(18) 0.134(4) 0.204(3)
C108 0.172(5) 0.086(2) 0.422(7) 0.143(3) -0.136(5) -0.025(3)
C109 0.106(3) 0.0475(16) 0.258(5) 0.078(2) -0.077(3) -0.0131(19)
C111 0.197(6) 0.097(4) 0.307(7) 0.093(4) -0.159(5) -0.080(4)
C113 0.089(2) 0.0388(15) 0.0293(14) 0.0018(12) -0.0070(16) 0.0123(14)
C114 0.0635(17) 0.0517(15) 0.0349(14) 0.0139(12) 0.0127(13) 0.0196(12)
C116 0.0748(18) 0.0549(15) 0.0258(12) 0.0142(11) 0.0124(13) 0.0243(13)
C118 0.0249(17) 0.0883(19) 0.113(2) 0.0692(15) 0.0038(15) -0.0024(14)
C119 0.0355(15) 0.0893(18) 0.0808(19) 0.0482(15) 0.0114(14) 0.0228(13)
C121 0.0633(16) 0.0308(14) 0.0386(14) 0.0014(11) 0.0282(13) 0.0041(12)
C123 0.319(8) 0.0236(19) 0.044(2) 0.0041(16) -0.013(4) 0.000(3)
C124 0.295(7) 0.0499(19) 0.0458(18) 0.0260(15) 0.008(3) 0.039(3)
C126 0.0590(14) 0.0341(11) 0.0350(13) 0.0127(10) 0.0161(12) 0.0195(9)
C130 0.126(3) 0.0375(13) 0.0453(15) 0.0235(11) 0.0273(18) 0.0297(14)
C131 0.139(3) 0.0407(15) 0.0354(16) 0.0086(13) 0.0186(19) 0.0357(15)
C133 0.0673(14) 0.0382(11) 0.0324(13) 0.0097(10) 0.0205(12) 0.0286(9)
C135 0.0864(14) 0.0517(10) 0.0377(15) 0.0083(11) 0.0118(13) 0.0530(8)
C136 0.0701(12) 0.0644(11) 0.0360(14) 0.0173(11) 0.0222(11) 0.0532(8)
C138 0.0595(12) 0.0292(9) 0.0325(12) 0.0129(9) 0.0182(11) 0.0267(8)
C140 0.266(3) 0.1005(13) 0.212(3) 0.1219(16) 0.178(3) 0.1372(15)
C142 0.222(4) 0.0503(11) 0.0486(14) 0.0411(10) 0.057(2) 0.0724(15)
C143 0.146(3) 0.0776(14) 0.154(3) 0.0810(16) 0.074(2) 0.0752(14)
C145 0.0776(17) 0.0480(12) 0.0365(13) 0.0217(10) 0.0198(13) 0.0304(11)
C146 0.0620(15) 0.0409(11) 0.0525(14) 0.0281(10) 0.0191(13) 0.0236(10)
C148 0.0877(16) 0.0421(10) 0.0323(12) 0.0209(9) 0.0134(13) 0.0376(9)
C151 0.0906(14) 0.0765(13) 0.0463(15) 0.0310(12) 0.0418(13) 0.0613(10)
C152 0.0826(15) 0.0747(13) 0.0515(13) 0.0448(10) 0.0444(12) 0.0514(10)
C154 0.0377(11) 0.0597(12) 0.0295(11) 0.0207(10) 0.0160(10) 0.0267(8)
C156 0.0623(13) 0.0771(14) 0.0327(12) 0.0262(11) 0.0315(11) 0.0430(10)
C157 0.0387(12) 0.0453(12) 0.0339(12) 0.0173(10) 0.0166(10) 0.0140(9)
C159 0.0404(12) 0.0400(12) 0.0302(12) 0.0069(10) 0.0130(10) 0.0179(9)
C161 0.0518(12) 0.0582(11) 0.0437(12) 0.0338(9) 0.0299(10) 0.0319(9)
C162 0.0616(12) 0.0567(11) 0.0410(13) 0.0261(10) 0.0299(11) 0.0394(9)
C164 0.0375(10) 0.0328(9) 0.0449(12) 0.0213(8) 0.0316(9) 0.0208(7)
C166 0.0494(13) 0.0535(13) 0.0562(15) 0.0249(12) 0.0298(12) 0.0258(10)
C167 0.0575(10) 0.0829(12) 0.0507(14) 0.0390(11) 0.0327(10) 0.0564(8)
C169 0.0462(13) 0.0576(13) 0.0446(13) 0.0300(10) 0.0255(11) 0.0250(10)
B1 0.0733(14) 0.0681(13) 0.0350(13) 0.0318(11) 0.0341(12) 0.0537(9)
B22 0.0571(14) 0.0364(12) 0.0336(14) 0.0142(11) 0.0238(12) 0.0259(10)
B43 0.0554(14) 0.0390(13) 0.0204(11) 0.0112(10) 0.0244(11) 0.0219(10)
B64 0.0413(11) 0.0432(10) 0.0304(12) 0.0224(9) 0.0194(10) 0.0287(8)
B85 0.0694(14) 0.0453(11) 0.0351(13) 0.0243(10) 0.0331(12) 0.0398(9)
B106 0.078(2) 0.0468(17) 0.0278(15) 0.0101(13) 0.0102(16) 0.0191(15)
B128 0.091(2) 0.0309(11) 0.0437(15) 0.0234(10) 0.0238(16) 0.0329(11)
B149 0.0440(14) 0.0415(12) 0.0471(15) 0.0247(11) 0.0254(12) 0.0200(10)
N2 0.0597(9) 0.0689(10) 0.0340(10) 0.0243(8) 0.0267(9) 0.0481(7)
N5 0.0547(10) 0.0529(9) 0.0339(10) 0.0249(8) 0.0219(9) 0.0366(7)
N7 0.0631(10) 0.0517(9) 0.0330(10) 0.0180(8) 0.0274(9) 0.0386(7)
N10 0.0710(13) 0.0389(10) 0.0358(11) 0.0105(9) 0.0200(11) 0.0272(8)
N12 0.0467(9) 0.0567(9) 0.0371(10) 0.0235(8) 0.0265(8) 0.0345(7)
N15 0.0443(9) 0.0391(8) 0.0280(9) 0.0181(7) 0.0183(8) 0.0237(6)
N17 0.0728(9) 0.0691(9) 0.0431(11) 0.0283(9) 0.0412(9) 0.0589(6)
N20 0.0833(10) 0.0744(9) 0.0469(12) 0.0330(9) 0.0398(10) 0.0659(7)
N23 0.0435(11) 0.0401(11) 0.0337(11) 0.0052(9) 0.0203(9) 0.0124(8)
N26 0.090(2) 0.071(3) 0.142(3) -0.012(2) 0.0730(19) -0.0105(19)
N28 0.0521(11) 0.0328(9) 0.0292(9) 0.0132(7) 0.0167(9) 0.0178(7)
N31 0.0456(10) 0.0329(9) 0.0362(10) 0.0134(8) 0.0211(9) 0.0148(7)
N33 0.0363(10) 0.0430(10) 0.0353(10) 0.0143(8) 0.0145(9) 0.0135(8)
N36 0.0431(9) 0.0434(8) 0.0318(9) 0.0183(7) 0.0215(8) 0.0274(6)
N38 0.0575(10) 0.0387(9) 0.0374(10) 0.0177(8) 0.0276(9) 0.0280(7)
N41 0.0510(10) 0.0288(8) 0.0366(10) 0.0155(7) 0.0215(9) 0.0173(7)
N44 0.0626(12) 0.0503(11) 0.0288(10) 0.0141(9) 0.0227(10) 0.0284(8)
N47 0.0701(13) 0.0456(10) 0.0387(11) 0.0187(9) 0.0203(11) 0.0278(9)
N49 0.0659(11) 0.0463(9) 0.0204(9) 0.0122(8) 0.0195(9) 0.0312(8)
N52 0.1001(19) 0.132(2) 0.0224(13) 0.0025(15) 0.0228(14) 0.0551(16)
N54 0.0470(10) 0.0506(10) 0.0257(9) 0.0133(8) 0.0204(8) 0.0272(7)
N57 0.0468(10) 0.0470(9) 0.0287(9) 0.0168(8) 0.0173(8) 0.0274(7)
N59 0.0537(11) 0.0459(10) 0.0240(9) 0.0138(8) 0.0150(9) 0.0207(8)
N62 0.0500(10) 0.0407(10) 0.0256(10) 0.0083(8) 0.0215(9) 0.0201(7)
N65 0.0437(8) 0.0285(7) 0.0238(9) 0.0098(7) 0.0156(8) 0.0236(6)
N68 0.0550(9) 0.0390(8) 0.0224(9) 0.0154(7) 0.0211(8) 0.0299(6)
N70 0.0418(9) 0.0293(7) 0.0361(9) 0.0187(7) 0.0217(8) 0.0219(6)
N73 0.0445(9) 0.0335(8) 0.0323(10) 0.0125(8) 0.0216(8) 0.0201(7)
N75 0.0482(9) 0.0285(8) 0.0277(9) 0.0088(7) 0.0221(8) 0.0224(6)
N78 0.0521(11) 0.0419(10) 0.0308(10) 0.0125(8) 0.0161(9) 0.0194(8)
N80 0.0567(10) 0.0336(7) 0.0318(9) 0.0196(7) 0.0233(8) 0.0277(6)
N83 0.0449(10) 0.0265(8) 0.0329(9) 0.0165(7) 0.0125(8) 0.0152(6)
N86 0.0463(10) 0.0412(9) 0.0494(11) 0.0268(8) 0.0229(9) 0.0227(7)
N89 0.0498(9) 0.0429(9) 0.0316(10) 0.0155(8) 0.0209(8) 0.0291(6)
N91 0.0517(10) 0.0424(8) 0.0451(10) 0.0281(8) 0.0272(9) 0.0268(7)
N94 0.0571(10) 0.0329(8) 0.0412(11) 0.0182(8) 0.0244(9) 0.0294(6)
N96 0.0470(10) 0.0476(9) 0.0420(11) 0.0243(8) 0.0166(9) 0.0274(7)
N99 0.0409(10) 0.0485(10) 0.0420(11) 0.0187(9) 0.0213(9) 0.0229(7)
N101 0.0848(11) 0.0463(8) 0.0381(10) 0.0264(8) 0.0305(10) 0.0459(7)
N103 0.218(2) 0.1146(13) 0.0863(17) 0.0698(13) 0.1026(17) 0.1281(12)
N107 0.0365(12) 0.0387(12) 0.0378(12) 0.0022(10) 0.0142(10) -0.0018(9)
N110 0.114(3) 0.076(3) 0.102(3) 0.011(2) -0.020(3) -0.025(3)
N112 0.0706(15) 0.0509(12) 0.0355(12) 0.0144(10) 0.0149(12) 0.0198(10)
N115 0.0625(14) 0.0440(11) 0.0361(11) 0.0193(9) 0.0089(11) 0.0126(10)
N117 0.0625(14) 0.0579(13) 0.0345(11) 0.0191(10) 0.0107(11) 0.0195(10)
N120 0.0498(12) 0.0468(11) 0.0292(10) 0.0105(9) 0.0139(10) 0.0148(9)
N122 0.0929(19) 0.0324(11) 0.0346(11) 0.0142(9) 0.0149(13) 0.0100(11)
N125 0.0676(14) 0.0270(10) 0.0337(11) 0.0099(8) 0.0158(11) 0.0105(9)
N129 0.1097(15) 0.0400(9) 0.0301(11) 0.0140(8) 0.0247(12) 0.0459(8)
N132 0.0861(14) 0.0401(10) 0.0321(11) 0.0092(9) 0.0152(11) 0.0350(8)
N134 0.0801(11) 0.0401(8) 0.0349(10) 0.0210(8) 0.0246(10) 0.0404(7)
N137 0.0718(10) 0.0482(8) 0.0358(10) 0.0209(8) 0.0261(9) 0.0461(6)
N139 0.1141(15) 0.0292(7) 0.0564(14) 0.0202(8) 0.0178(13) 0.0462(7)
N141 0.292(3) 0.0958(12) 0.115(2) 0.0692(14) 0.106(2) 0.1409(13)
N144 0.0865(14) 0.0339(9) 0.0344(11) 0.0158(8) 0.0190(11) 0.0318(8)
N147 0.0713(12) 0.0312(8) 0.0322(10) 0.0151(7) 0.0164(10) 0.0292(7)
N150 0.0577(10) 0.0636(9) 0.0325(10) 0.0259(8) 0.0237(9) 0.0430(7)
N153 0.0483(10) 0.0583(10) 0.0315(10) 0.0232(8) 0.0217(8) 0.0312(7)
N155 0.0327(9) 0.0497(10) 0.0405(10) 0.0243(8) 0.0201(8) 0.0165(7)
N158 0.0400(10) 0.0402(9) 0.0320(10) 0.0153(8) 0.0168(8) 0.0156(7)
N160 0.0469(10) 0.0403(9) 0.0379(11) 0.0157(8) 0.0168(9) 0.0250(7)
N163 0.0509(10) 0.0341(8) 0.0358(10) 0.0192(7) 0.0196(9) 0.0230(7)
N165 0.0466(9) 0.0611(10) 0.0371(10) 0.0271(8) 0.0316(8) 0.0353(7)
N168 0.0707(12) 0.0963(12) 0.0672(13) 0.0558(10) 0.0459(10) 0.0563(9)
Pd1 0.05041(7) 0.04219(7) 0.02893(8) 0.01748(6) 0.02342(7) 0.03312(5)
Pd2 0.04640(8) 0.03636(7) 0.02866(8) 0.01377(6) 0.01891(7) 0.02401(5)
Pd3 0.04681(8) 0.03077(6) 0.03235(8) 0.01700(6) 0.02235(7) 0.02203(5)
Pd4 0.05106(9) 0.02868(7) 0.02705(8) 0.01140(6) 0.01587(8) 0.01528(6)
Pd5 0.06567(11) 0.03697(8) 0.02904(9) 0.01207(7) 0.01550(9) 0.02167(7)
Pd6 0.04222(8) 0.04693(9) 0.02685(8) 0.01466(7) 0.01845(7) 0.02131(6)

loop_
_atom_type_symbol
_atom_type_description
_atom_type_scat_dispersion_real
_atom_type_scat_dispersion_imag
_atom_type_scat_source
C C 0.0181 0.0091 'International Tables Vol C Tables 4.2.6.8 and 6.1.1.4'
H H 0.0000 0.0000 'International Tables Vol C Tables 4.2.6.8 and 6.1.1.4'
B B 0.0090 0.0039 'International Tables Vol C Tables 4.2.6.8 and 6.1.1.4'
N N 0.0311 0.0180 'International Tables Vol C Tables 4.2.6.8 and 6.1.1.4'
Pd Pd 0.1215 3.9337 'International Tables Vol C Tables 4.2.6.8 and 6.1.1.4'

loop_
_geom_angle_atom_site_label_1
_geom_angle_atom_site_label_2
_geom_angle_atom_site_label_3
_geom_angle
C4 C3 N2 107.0(2)
C4 C3 H3 126.5
N2 C3 H3 126.5
N5 C4 C3 108.37(19)
N5 C4 H4 125.8
C3 C4 H4 125.8
N5 C6 N2 111.8(2)
N5 C6 H6 124.1
N2 C6 H6 124.1
C9 C8 N7 107.5(3)
C9 C8 H8 126.2
N7 C8 H8 126.2
C8 C9 N10 110.2(3)
C8 C9 H9 124.9
N10 C9 H9 124.9
N10 C11 N7 113.7(3)
N10 C11 H11 123.2
N7 C11 H11 123.2
C14 C13 N12 108.3(3)
C14 C13 H13 125.9
N12 C13 H13 125.9
C13 C14 N15 108.6(3)
C13 C14 H14 125.7
N15 C14 H14 125.7
N15 C16 N12 112.6(3)
N15 C16 H16 123.7
N12 C16 H16 123.7
C19 C18 N17 107.4(2)
C19 C18 H18 126.3
N17 C18 H18 126.3
N20 C19 C18 109.5(3)
N20 C19 H19 125.2
C18 C19 H19 125.2
N20 C21 N17 112.6(2)
N20 C21 H21 123.7
N17 C21 H21 123.7
C25 C24 N23 111.1(3)
C25 C24 H24 124.4
N23 C24 H24 124.4
C24 C25 N26 109.0(3)
C24 C25 H25 125.5
N26 C25 H25 125.5
N23 C27 N26 115.2(4)
N23 C27 H27 122.4
N26 C27 H27 122.4
C30 C29 N28 107.8(3)
C30 C29 H29 126.1
N28 C29 H29 126.1
C29 C30 N31 109.3(3)
C29 C30 H30 125.4
N31 C30 H30 125.4
N31 C32 N28 111.8(3)
N31 C32 H32 124.1
N28 C32 H32 124.1
C35 C34 N33 109.3(3)
C35 C34 H34 125.3
N33 C34 H34 125.3
C34 C35 N36 109.0(3)
C34 C35 H35 125.5
N36 C35 H35 125.5
N33 C37 N36 114.5(2)
N33 C37 H37 122.8
N36 C37 H37 122.8
C40 C39 N38 108.3(3)
C40 C39 H39 125.9
N38 C39 H39 125.9
N41 C40 C39 106.8(3)
N41 C40 H40 126.6
C39 C40 H40 126.6
N41 C42 N38 111.0(3)
N41 C42 H42 124.5
N38 C42 H42 124.5
C46 C45 N44 107.7(3)
C46 C45 H45 126.2
N44 C45 H45 126.2
C45 C46 N47 109.0(4)
C45 C46 H46 125.5
N47 C46 H46 125.5
N47 C48 N44 112.4(3)
N47 C48 H48 123.8
N44 C48 H48 123.8
N49 C50 C51 111.4(4)
N49 C50 H50 124.3
C51 C50 H50 124.3
N52 C51 C50 108.5(4)
N52 C51 H51 125.8
C50 C51 H51 125.8
N52 C53 N49 114.1(4)
N52 C53 H53 123.0
N49 C53 H53 123.0
C56 C55 N54 109.0(3)
C56 C55 H55 125.5
N54 C55 H55 125.5
C55 C56 N57 108.3(3)
C55 C56 H56 125.8
N57 C56 H56 125.8
N57 C58 N54 111.6(3)
N57 C58 H58 124.2
N54 C58 H58 124.2
C61 C60 N59 107.1(2)
C61 C60 H60 126.5
N59 C60 H60 126.5
C60 C61 N62 109.5(2)
C60 C61 H61 125.2
N62 C61 H61 125.2
N59 C63 N62 113.2(2)
N59 C63 H63 123.4
N62 C63 H63 123.4
C67 C66 N65 107.4(3)
C67 C66 H66 126.3
N65 C66 H66 126.3
C66 C67 N68 109.9(3)
C66 C67 H67 125.0
N68 C67 H67 125.0
N68 C69 N65 111.2(3)
N68 C69 H69 124.4
N65 C69 H69 124.4
C72 C71 N70 107.2(2)
C72 C71 H71 126.4
N70 C71 H71 126.4
C71 C72 N73 109.0(2)
C71 C72 H72 125.5
N73 C72 H72 125.5
N73 C74 N70 111.74(18)
N73 C74 H74 124.1
N70 C74 H74 124.1
C77 C76 N75 105.1(3)
C77 C76 H76 127.5
N75 C76 H76 127.5
N78 C77 C76 111.8(3)
N78 C77 H77 124.1
C76 C77 H77 124.1
N78 C79 N75 114.0(3)
N78 C79 H79 123.0
N75 C79 H79 123.0
C82 C81 N80 107.4(2)
C82 C81 H81 126.3
N80 C81 H81 126.3
C81 C82 N83 109.6(2)
C81 C82 H82 125.2
N83 C82 H82 125.2
N83 C84 N80 112.4(2)
N83 C84 H84 123.8
N80 C84 H84 123.8
C88 C87 N86 108.8(3)
C88 C87 H87 125.6
N86 C87 H87 125.6
C87 C88 N89 109.1(3)
C87 C88 H88 125.5
N89 C88 H88 125.5
N89 C90 N86 112.3(2)
N89 C90 H90 123.8
N86 C90 H90 123.8
C93 C92 N91 105.0(3)
C93 C92 H92 127.5
N91 C92 H92 127.5
C92 C93 N94 112.4(3)
C92 C93 H93 123.8
N94 C93 H93 123.8
N91 C95 N94 111.1(3)
N91 C95 H95 124.4
N94 C95 H95 124.4
C98 C97 N96 109.3(3)
C98 C97 H97 125.3
N96 C97 H97 125.3
C97 C98 N99 108.6(2)
C97 C98 H98 125.7
N99 C98 H98 125.7
N99 C100 N96 113.9(3)
N99 C100 H100 123.0
N96 C100 H100 123.0
N103 C102 N101 117.4(3)
N103 C102 H102 121.3
N101 C102 H102 121.3
N103 C104 C105 109.6(5)
N103 C104 H104 125.2
C105 C104 H104 125.2
N101 C105 C104 108.1(4)
N101 C105 H105 126.0
C104 C105 H105 126.0
N107 C108 C109 116.0(7)
N107 C108 H108 122.0
C109 C108 H108 122.0
N110 C109 C108 107.1(5)
N110 C109 H109 126.4
C108 C109 H109 126.4
N107 C111 N110 123.5(8)
N107 C111 H111 118.3
N110 C111 H111 118.3
C114 C113 N112 108.6(3)
C114 C113 H113 125.7
N112 C113 H113 125.7
C113 C114 N115 108.6(3)
C113 C114 H114 125.7
N115 C114 H114 125.7
N115 C116 N112 112.0(3)
N115 C116 H116 124.0
N112 C116 H116 124.0
C119 C118 N117 108.6(3)
C119 C118 H118 125.7
N117 C118 H118 125.7
C118 C119 N120 107.7(4)
C118 C119 H119 126.2
N120 C119 H119 126.1
N117 C121 N120 111.8(3)
N117 C121 H121 124.1
N120 C121 H121 124.1
C124 C123 N122 106.5(4)
C124 C123 H123 126.8
N122 C123 H123 126.8
N125 C124 C123 109.2(4)
N125 C124 H124 125.4
C123 C124 H124 125.4
N125 C126 N122 113.5(3)
N125 C126 H126 123.3
N122 C126 H126 123.3
C131 C130 N129 108.6(3)
C131 C130 H130 125.7
N129 C130 H130 125.7
C130 C131 N132 108.5(3)
C130 C131 H131 125.7
N132 C131 H131 125.7
N132 C133 N129 113.3(2)
N132 C133 H133 123.4
N129 C133 H133 123.4
C136 C135 N134 109.8(3)
C136 C135 H135 125.1
N134 C135 H135 125.1
C135 C136 N137 106.9(3)
C135 C136 H136 126.6
N137 C136 H136 126.6
N137 C138 N134 112.9(3)
N137 C138 H138 123.5
N134 C138 H138 123.5
N141 C140 N139 112.5(5)
N141 C140 H140 123.8
N139 C140 H140 123.8
N141 C142 C143 110.3(4)
N141 C142 H142 124.9
C143 C142 H142 124.9
N139 C143 C142 107.6(5)
N139 C143 H143 126.2
C142 C143 H143 126.2
C146 C145 N144 107.8(3)
C146 C145 H145 126.1
N144 C145 H145 126.1
C145 C146 N147 109.1(3)
C145 C146 H146 125.5
N147 C146 H146 125.5
N147 C148 N144 112.3(3)
N147 C148 H148 123.9
N144 C148 H148 123.9
N150 C151 C152 108.3(3)
N150 C151 H151 125.9
C152 C151 H151 125.9
N153 C152 C151 108.2(3)
N153 C152 H152 125.9
C151 C152 H152 125.9
N153 C154 N150 112.2(3)
N153 C154 H154 123.9
N150 C154 H154 123.9
C157 C156 N155 109.3(3)
C157 C156 H156 125.3
N155 C156 H156 125.3
C156 C157 N158 107.5(2)
C156 C157 H157 126.2
N158 C157 H157 126.2
N155 C159 N158 112.2(2)
N155 C159 H159 123.9
N158 C159 H159 123.9
C162 C161 N160 107.0(3)
C162 C161 H161 126.5
N160 C161 H161 126.5
C161 C162 N163 110.8(2)
C161 C162 H162 124.6
N163 C162 H162 124.6
N163 C164 N160 112.3(2)
N163 C164 H164 123.8
N160 C164 H164 123.8
C167 C166 N165 105.2(3)
C167 C166 H166 127.4
N165 C166 H166 127.4
C166 C167 N168 112.4(3)
C166 C167 H167 123.8
N168 C167 H167 123.8
N168 C169 N165 113.9(3)
N168 C169 H169 123.0
N165 C169 H169 123.0
N2 B1 N12 108.5(3)
N2 B1 N7 108.5(2)
N12 B1 N7 109.7(2)
N2 B1 N17 111.1(2)
N12 B1 N17 111.2(3)
N7 B1 N17 107.8(3)
N23 B22 N33 113.2(3)
N23 B22 N28 110.8(2)
N33 B22 N28 108.4(2)
N23 B22 N38 108.7(3)
N33 B22 N38 107.6(2)
N28 B22 N38 107.9(2)
N44 B43 N59 111.7(3)
N44 B43 N49 109.4(3)
N59 B43 N49 111.9(2)
N44 B43 N54 107.8(2)
N59 B43 N54 106.5(2)
N49 B43 N54 109.4(2)
N75 B64 N70 109.8(2)
N75 B64 N65 111.5(2)
N70 B64 N65 109.5(2)
N75 B64 N80 112.1(2)
N70 B64 N80 109.0(2)
N65 B64 N80 104.74(19)
N101 B85 N96 113.2(3)
N101 B85 N86 111.2(2)
N96 B85 N86 108.2(2)
N101 B85 N91 108.8(2)
N96 B85 N91 107.4(2)
N86 B85 N91 107.8(3)
N107 B106 N117 115.1(4)
N107 B106 N112 108.8(3)
N117 B106 N112 108.2(3)
N107 B106 N122 109.8(3)
N117 B106 N122 108.5(3)
N112 B106 N122 106.1(3)
N139 B128 N134 113.9(3)
N139 B128 N129 109.0(2)
N134 B128 N129 108.3(3)
N139 B128 N144 108.6(3)
N134 B128 N144 108.2(2)
N129 B128 N144 108.9(3)
N165 B149 N160 108.6(2)
N165 B149 N155 111.1(2)
N160 B149 N155 108.2(3)
N165 B149 N150 112.1(3)
N160 B149 N150 108.7(2)
N155 B149 N150 107.9(2)
C6 N2 C3 105.8(2)
C6 N2 B1 127.35(19)
C3 N2 B1 126.4(2)
C6 N5 C4 107.0(2)
C6 N5 Pd1 124.34(17)
C4 N5 Pd1 128.18(16)
C11 N7 C8 104.0(2)
C11 N7 B1 127.9(3)
C8 N7 B1 127.9(3)
C11 N10 C9 104.6(3)
C11 N10 Pd5 125.5(3)
C9 N10 Pd5 129.84(19)
C16 N12 C13 104.5(3)
C16 N12 B1 124.6(3)
C13 N12 B1 130.8(3)
C16 N15 C14 106.1(3)
C16 N15 Pd2 124.7(2)
C14 N15 Pd2 129.2(2)
C21 N17 C18 104.4(3)
C21 N17 B1 124.6(2)
C18 N17 B1 131.0(2)
C21 N20 C19 106.1(2)
C27 N23 C24 102.5(3)
C27 N23 B22 128.7(3)
C24 N23 B22 128.5(3)
C27 N26 C25 101.9(4)
C32 N28 C29 106.0(2)
C32 N28 B22 126.9(3)
C29 N28 B22 126.8(3)
C32 N31 C30 105.1(2)
C32 N31 Pd2 125.7(2)
C30 N31 Pd2 128.24(19)
C37 N33 C34 103.1(3)
C37 N33 B22 125.9(2)
C34 N33 B22 130.9(2)
C37 N36 C35 104.0(2)
C37 N36 Pd1 126.13(15)
C35 N36 Pd1 129.8(3)
C42 N38 C39 105.6(3)
C42 N38 B22 128.0(3)
C39 N38 B22 126.2(2)
C42 N41 C40 108.3(2)
C42 N41 Pd3 122.72(18)
C40 N41 Pd3 128.9(2)
C48 N44 C45 105.2(3)
C48 N44 B43 126.2(3)
C45 N44 B43 128.3(3)
C48 N47 C46 105.7(3)
C48 N47 Pd5 125.8(2)
C46 N47 Pd5 128.4(3)
C50 N49 C53 101.3(3)
C50 N49 B43 133.2(3)
C53 N49 B43 125.3(3)
C51 N52 C53 104.6(3)
C58 N54 C55 104.5(2)
C58 N54 B43 125.4(3)
C55 N54 B43 129.6(2)
C58 N57 C56 106.6(2)
C58 N57 Pd2 125.2(2)
C56 N57 Pd2 127.26(16)
C63 N59 C60 106.0(3)
C63 N59 B43 126.9(2)
C60 N59 B43 126.8(2)
C63 N62 C61 104.1(2)
C63 N62 Pd6 125.94(15)
C61 N62 Pd6 130.0(2)
C69 N65 C66 106.2(2)
C69 N65 B64 124.9(3)
C66 N65 B64 128.1(2)
C69 N68 C67 105.3(2)
C69 N68 Pd1 123.8(2)
C67 N68 Pd1 130.4(2)
C74 N70 C71 106.3(2)
C74 N70 B64 128.88(17)
C71 N70 B64 124.8(2)
C74 N73 C72 105.8(2)
C74 N73 Pd3 124.99(15)
C72 N73 Pd3 129.09(19)
C79 N75 C76 105.2(2)
C79 N75 B64 124.4(3)
C76 N75 B64 130.1(3)
C79 N78 C77 103.9(3)
C84 N80 C81 105.31(18)
C84 N80 B64 124.8(2)
C81 N80 B64 129.8(2)
C84 N83 C82 105.36(18)
C84 N83 Pd4 124.90(19)
C82 N83 Pd4 129.70(16)
C90 N86 C87 103.5(3)
C90 N86 B85 127.3(2)
C87 N86 B85 129.0(3)
C90 N89 C88 106.3(3)
C90 N89 Pd2 124.50(17)
C88 N89 Pd2 129.1(2)
C95 N91 C92 107.6(3)
C95 N91 B85 127.1(3)
C92 N91 B85 124.9(3)
C95 N94 C93 103.7(3)
C95 N94 Pd3 125.0(2)
C93 N94 Pd3 130.9(2)
C100 N96 C97 104.6(2)
C100 N96 B85 126.6(2)
C97 N96 B85 128.3(2)
C100 N99 C98 103.5(2)
C100 N99 Pd6 126.7(2)
C98 N99 Pd6 129.01(16)
C102 N101 C105 99.9(3)
C102 N101 B85 127.5(3)
C105 N101 B85 130.0(3)
C102 N103 C104 104.4(4)
C108 N107 C111 93.1(5)
C108 N107 B106 134.0(5)
C111 N107 B106 132.9(5)
C109 N110 C111 99.1(6)
C116 N112 C113 103.5(3)
C116 N112 B106 128.8(3)
C113 N112 B106 127.1(3)
C116 N115 C114 107.3(3)
C116 N115 Pd5 123.30(19)
C114 N115 Pd5 129.0(2)
C121 N117 C118 105.9(4)
C121 N117 B106 128.5(4)
C118 N117 B106 125.6(3)
C121 N120 C119 105.9(3)
C121 N120 Pd6 125.0(2)
C119 N120 Pd6 128.9(3)
C126 N122 C123 104.7(3)
C126 N122 B106 126.4(3)
C123 N122 B106 128.7(3)
C126 N125 C124 105.1(3)
C126 N125 Pd4 127.1(2)
C124 N125 Pd4 127.5(3)
C133 N129 C130 104.4(2)
C133 N129 B128 126.8(2)
C130 N129 B128 128.8(3)
C133 N132 C131 105.3(3)
C133 N132 Pd5 124.5(2)
C131 N132 Pd5 130.1(2)
C138 N134 C135 105.5(2)
C138 N134 B128 124.6(3)
C135 N134 B128 129.4(3)
C138 N137 C136 104.8(2)
C138 N137 Pd1 126.3(2)
C136 N137 Pd1 128.54(17)
C143 N139 C140 104.4(4)
C143 N139 B128 130.4(4)
C140 N139 B128 124.9(4)
C142 N141 C140 105.1(5)
C148 N144 C145 105.7(3)
C148 N144 B128 126.7(3)
C145 N144 B128 127.2(3)
C148 N147 C146 105.2(3)
C148 N147 Pd4 124.4(2)
C146 N147 Pd4 130.3(2)
C154 N150 C151 105.3(3)
C154 N150 B149 125.3(3)
C151 N150 B149 128.9(3)
C154 N153 C152 105.9(3)
C154 N153 Pd6 124.5(2)
C152 N153 Pd6 129.6(2)
C159 N155 C156 104.9(3)
C159 N155 B149 126.5(2)
C156 N155 B149 128.3(3)
C159 N158 C157 106.0(3)
C159 N158 Pd4 126.55(18)
C157 N158 Pd4 126.7(2)
C164 N160 C161 105.81(19)
C164 N160 B149 127.9(2)
C161 N160 B149 126.2(2)
C164 N163 C162 104.1(2)
C164 N163 Pd3 126.05(19)
C162 N163 Pd3 129.86(15)
C169 N165 C166 104.4(3)
C169 N165 B149 129.2(3)
C166 N165 B149 125.8(2)
C169 N168 C167 104.1(3)
N36 Pd1 N137 178.01(10)
N36 Pd1 N5 88.39(9)
N137 Pd1 N5 90.55(9)
N36 Pd1 N68 90.92(9)
N137 Pd1 N68 90.09(9)
N5 Pd1 N68 178.30(11)
N89 Pd2 N15 177.32(10)
N89 Pd2 N31 89.72(10)
N15 Pd2 N31 88.84(10)
N89 Pd2 N57 90.36(10)
N15 Pd2 N57 91.00(9)
N31 Pd2 N57 178.08(10)
N163 Pd3 N94 89.81(10)
N163 Pd3 N73 89.84(10)
N94 Pd3 N73 177.89(8)
N163 Pd3 N41 177.48(10)
N94 Pd3 N41 91.14(10)
N73 Pd3 N41 89.12(10)
N83 Pd4 N147 88.90(9)
N83 Pd4 N125 177.53(10)
N147 Pd4 N125 90.29(11)
N83 Pd4 N158 90.87(9)
N147 Pd4 N158 177.56(10)
N125 Pd4 N158 89.84(11)
N47 Pd5 N115 90.40(11)
N47 Pd5 N132 178.14(10)
N115 Pd5 N132 89.63(11)
N47 Pd5 N10 90.35(11)
N115 Pd5 N10 177.29(10)
N132 Pd5 N10 89.54(11)
N99 Pd6 N62 90.37(10)
N99 Pd6 N153 90.61(10)
N62 Pd6 N153 177.75(12)
N99 Pd6 N120 178.07(11)
N62 Pd6 N120 89.72(10)
N153 Pd6 N120 89.23(10)

loop_
_geom_bond_atom_site_label_1
_geom_bond_atom_site_label_2
_geom_bond_distance
C3 C4 1.373(4)
C3 N2 1.401(3)
C3 H3 0.9300
C4 N5 1.369(3)
C4 H4 0.9300
C6 N5 1.329(3)
C6 N2 1.346(4)
C6 H6 0.9300
C8 C9 1.328(4)
C8 N7 1.387(5)
C8 H8 0.9300
C9 N10 1.366(5)
C9 H9 0.9300
C11 N10 1.304(4)
C11 N7 1.346(4)
C11 H11 0.9300
C13 C14 1.340(6)
C13 N12 1.387(4)
C13 H13 0.9300
C14 N15 1.381(4)
C14 H14 0.9300
C16 N15 1.304(4)
C16 N12 1.357(4)
C16 H16 0.9300
C18 C19 1.353(5)
C18 N17 1.381(4)
C18 H18 0.9300
C19 N20 1.353(3)
C19 H19 0.9300
C21 N20 1.306(5)
C21 N17 1.361(4)
C21 H21 0.9300
C24 C25 1.322(5)
C24 N23 1.356(4)
C24 H24 0.9300
C25 N26 1.366(6)
C25 H25 0.9300
C27 N23 1.310(6)
C27 N26 1.361(5)
C27 H27 0.9300
C29 C30 1.322(4)
C29 N28 1.378(5)
C29 H29 0.9300
C30 N31 1.378(4)
C30 H30 0.9300
C32 N31 1.328(4)
C32 N28 1.328(3)
C32 H32 0.9300
C34 C35 1.324(6)
C34 N33 1.366(5)
C34 H34 0.9300
C35 N36 1.349(3)
C35 H35 0.9300
C37 N33 1.315(3)
C37 N36 1.320(4)
C37 H37 0.9300
C39 C40 1.371(5)
C39 N38 1.372(4)
C39 H39 0.9300
C40 N41 1.355(4)
C40 H40 0.9300
C42 N41 1.316(4)
C42 N38 1.346(3)
C42 H42 0.9300
C45 C46 1.354(6)
C45 N44 1.384(5)
C45 H45 0.9300
C46 N47 1.366(5)
C46 H46 0.9300
C48 N47 1.327(5)
C48 N44 1.342(4)
C48 H48 0.9300
C50 N49 1.306(6)
C50 C51 1.339(5)
C50 H50 0.9300
C51 N52 1.286(6)
C51 H51 0.9300
C53 N52 1.315(5)
C53 N49 1.335(4)
C53 H53 0.9300
C55 C56 1.334(3)
C55 N54 1.384(4)
C55 H55 0.9300
C56 N57 1.358(4)
C56 H56 0.9300
C58 N57 1.330(3)
C58 N54 1.344(3)
C58 H58 0.9300
C60 C61 1.349(5)
C60 N59 1.377(3)
C60 H60 0.9300
C61 N62 1.379(3)
C61 H61 0.9300
C63 N59 1.320(4)
C63 N62 1.333(4)
C63 H63 0.9300
C66 C67 1.350(4)
C66 N65 1.372(4)
C66 H66 0.9300
C67 N68 1.369(4)
C67 H67 0.9300
C69 N68 1.341(4)
C69 N65 1.357(3)
C69 H69 0.9300
C71 C72 1.344(5)
C71 N70 1.375(3)
C71 H71 0.9300
C72 N73 1.366(3)
C72 H72 0.9300
C74 N73 1.324(3)
C74 N70 1.330(4)
C74 H74 0.9300
C76 C77 1.380(4)
C76 N75 1.408(4)
C76 H76 0.9300
C77 N78 1.379(5)
C77 H77 0.9300
C79 N78 1.322(4)
C79 N75 1.373(4)
C79 H79 0.9300
C81 C82 1.347(3)
C81 N80 1.374(4)
C81 H81 0.9300
C82 N83 1.367(4)
C82 H82 0.9300
C84 N83 1.315(3)
C84 N80 1.352(3)
C84 H84 0.9300
C87 C88 1.327(5)
C87 N86 1.389(3)
C87 H87 0.9300
C88 N89 1.354(3)
C88 H88 0.9300
C90 N89 1.312(4)
C90 N86 1.357(4)
C90 H90 0.9300
C92 C93 1.311(5)
C92 N91 1.381(4)
C92 H92 0.9300
C93 N94 1.367(4)
C93 H93 0.9300
C95 N91 1.325(4)
C95 N94 1.333(4)
C95 H95 0.9300
C97 C98 1.331(4)
C97 N96 1.374(4)
C97 H97 0.9300
C98 N99 1.405(4)
C98 H98 0.9300
C100 N99 1.331(3)
C100 N96 1.335(4)
C100 H100 0.9300
C102 N103 1.257(6)
C102 N101 1.342(4)
C102 H102 0.9300
C104 N103 1.278(6)
C104 C105 1.374(8)
C104 H104 0.9300
C105 N101 1.340(6)
C105 H105 0.9300
C108 N107 1.201(7)
C108 C109 1.371(7)
C108 H108 0.9300
C109 N110 1.139(9)
C109 H109 0.9300
C111 N107 1.231(9)
C111 N110 1.314(7)
C111 H111 0.9300
C113 C114 1.331(6)
C113 N112 1.409(4)
C113 H113 0.9300
C114 N115 1.360(4)
C114 H114 0.9300
C116 N115 1.311(5)
C116 N112 1.360(5)
C116 H116 0.9300
C118 C119 1.344(6)
C118 N117 1.362(6)
C118 H118 0.9300
C119 N120 1.359(4)
C119 H119 0.9300
C121 N117 1.313(4)
C121 N120 1.334(5)
C121 H121 0.9300
C123 C124 1.348(5)
C123 N122 1.358(6)
C123 H123 0.9300
C124 N125 1.332(5)
C124 H124 0.9300
C126 N125 1.292(4)
C126 N122 1.321(3)
C126 H126 0.9300
C130 C131 1.336(5)
C130 N129 1.366(3)
C130 H130 0.9300
C131 N132 1.364(4)
C131 H131 0.9300
C133 N132 1.305(3)
C133 N129 1.333(4)
C133 H133 0.9300
C135 C136 1.347(3)
C135 N134 1.353(4)
C135 H135 0.9300
C136 N137 1.405(4)
C136 H136 0.9300
C138 N137 1.327(3)
C138 N134 1.328(3)
C138 H138 0.9300
C140 N141 1.317(6)
C140 N139 1.353(7)
C140 H140 0.9300
C142 N141 1.286(7)
C142 C143 1.375(7)
C142 H142 0.9300
C143 N139 1.314(6)
C143 H143 0.9300
C145 C146 1.348(6)
C145 N144 1.378(4)
C145 H145 0.9300
C146 N147 1.377(4)
C146 H146 0.9300
C148 N147 1.331(4)
C148 N144 1.340(5)
C148 H148 0.9300
C151 N150 1.355(5)
C151 C152 1.362(5)
C151 H151 0.9300
C152 N153 1.360(5)
C152 H152 0.9300
C154 N153 1.318(4)
C154 N150 1.348(4)
C154 H154 0.9300
C156 C157 1.335(5)
C156 N155 1.367(3)
C156 H156 0.9300
C157 N158 1.363(3)
C157 H157 0.9300
C159 N155 1.322(4)
C159 N158 1.326(4)
C159 H159 0.9300
C161 C162 1.337(3)
C161 N160 1.374(3)
C161 H161 0.9300
C162 N163 1.370(4)
C162 H162 0.9300
C164 N163 1.333(3)
C164 N160 1.346(3)
C164 H164 0.9300
C166 C167 1.350(4)
C166 N165 1.417(4)
C166 H166 0.9300
C167 N168 1.349(4)
C167 H167 0.9300
C169 N168 1.322(5)
C169 N165 1.347(4)
C169 H169 0.9300
B1 N2 1.533(4)
B1 N12 1.538(5)
B1 N7 1.539(3)
B1 N17 1.559(5)
B22 N23 1.497(3)
B22 N33 1.549(5)
B22 N28 1.551(4)
B22 N38 1.551(5)
B43 N44 1.515(5)
B43 N59 1.527(5)
B43 N49 1.543(4)
B43 N54 1.581(3)
B64 N75 1.511(4)
B64 N70 1.521(4)
B64 N65 1.554(4)
B64 N80 1.580(3)
B85 N101 1.512(5)
B85 N96 1.533(3)
B85 N86 1.548(5)
B85 N91 1.573(4)
B106 N107 1.478(4)
B106 N117 1.526(6)
B106 N112 1.565(6)
B106 N122 1.587(5)
B128 N139 1.535(5)
B128 N134 1.543(4)
B128 N129 1.544(4)
B128 N144 1.559(5)
B149 N165 1.517(5)
B149 N160 1.540(3)
B149 N155 1.550(5)
B149 N150 1.577(4)
N5 Pd1 2.019(2)
N10 Pd5 2.028(3)
N15 Pd2 2.017(3)
N31 Pd2 2.019(2)
N36 Pd1 2.011(2)
N41 Pd3 2.034(2)
N47 Pd5 2.009(3)
N57 Pd2 2.0237(19)
N62 Pd6 2.004(2)
N68 Pd1 2.021(2)
N73 Pd3 2.021(3)
N83 Pd4 2.0093(17)
N89 Pd2 2.014(3)
N94 Pd3 2.013(3)
N99 Pd6 1.998(2)
N115 Pd5 2.018(3)
N120 Pd6 2.019(3)
N125 Pd4 2.0212(19)
N132 Pd5 2.020(3)
N137 Pd1 2.017(2)
N147 Pd4 2.015(3)
N153 Pd6 2.020(2)
N158 Pd4 2.028(3)
N163 Pd3 1.989(2)

loop_
_geom_torsion_atom_site_label_1
_geom_torsion_atom_site_label_2
_geom_torsion_atom_site_label_3
_geom_torsion_atom_site_label_4
_geom_torsion
N2 C3 C4 N5 3.4(4)
N7 C8 C9 N10 0.0(4)
N12 C13 C14 N15 -0.4(3)
N17 C18 C19 N20 2.7(4)
N23 C24 C25 N26 2.4(6)
N28 C29 C30 N31 -0.1(4)
N33 C34 C35 N36 -2.0(6)
N38 C39 C40 N41 1.6(3)
N44 C45 C46 N47 -0.2(3)
N49 C50 C51 N52 -2.5(8)
N54 C55 C56 N57 -0.2(4)
N59 C60 C61 N62 0.6(5)
N65 C66 C67 N68 1.7(2)
N70 C71 C72 N73 -1.4(4)
N75 C76 C77 N78 -0.5(3)
N80 C81 C82 N83 -0.2(4)
N86 C87 C88 N89 1.0(5)
N91 C92 C93 N94 2.0(3)
N96 C97 C98 N99 -0.4(4)
N103 C104 C105 N101 -2.8(9)
N107 C108 C109 N110 -10.1(10)
N112 C113 C114 N115 2.1(4)
N117 C118 C119 N120 1.5(4)
N122 C123 C124 N125 10.2(9)
N129 C130 C131 N132 -0.6(6)
N134 C135 C136 N137 1.9(4)
N141 C142 C143 N139 1.7(4)
N144 C145 C146 N147 -0.4(3)
N150 C151 C152 N153 2.6(3)
N155 C156 C157 N158 1.8(3)
N160 C161 C162 N163 0.9(4)
N165 C166 C167 N168 -1.5(3)
N5 C6 N2 C3 1.4(4)
N5 C6 N2 B1 173.9(3)
C4 C3 N2 C6 -2.9(4)
C4 C3 N2 B1 -175.6(3)
N12 B1 N2 C6 -108.1(4)
N7 B1 N2 C6 11.0(5)
N17 B1 N2 C6 129.3(3)
N12 B1 N2 C3 63.0(4)
N7 B1 N2 C3 -177.9(3)
N17 B1 N2 C3 -59.6(4)
N2 C6 N5 C4 0.7(4)
N2 C6 N5 Pd1 -171.7(2)
C3 C4 N5 C6 -2.5(4)
C3 C4 N5 Pd1 169.5(2)
N10 C11 N7 C8 -0.4(3)
N10 C11 N7 B1 174.2(3)
C9 C8 N7 C11 0.2(3)
C9 C8 N7 B1 -174.3(3)
N2 B1 N7 C11 -95.2(4)
N12 B1 N7 C11 23.2(4)
N17 B1 N7 C11 144.5(3)
N2 B1 N7 C8 78.1(4)
N12 B1 N7 C8 -163.6(3)
N17 B1 N7 C8 -42.3(4)
N7 C11 N10 C9 0.4(3)
N7 C11 N10 Pd5 -176.95(19)
C8 C9 N10 C11 -0.2(4)
C8 C9 N10 Pd5 176.9(2)
N15 C16 N12 C13 0.2(2)
N15 C16 N12 B1 176.83(19)
C14 C13 N12 C16 0.2(3)
C14 C13 N12 B1 -176.2(2)
N2 B1 N12 C16 31.0(3)
N7 B1 N12 C16 -87.4(3)
N17 B1 N12 C16 153.5(2)
N2 B1 N12 C13 -153.2(2)
N7 B1 N12 C13 88.4(3)
N17 B1 N12 C13 -30.8(3)
N12 C16 N15 C14 -0.4(2)
N12 C16 N15 Pd2 178.14(13)
C13 C14 N15 C16 0.5(3)
C13 C14 N15 Pd2 -177.97(16)
N20 C21 N17 C18 0.3(4)
N20 C21 N17 B1 179.7(3)
C19 C18 N17 C21 -1.8(4)
C19 C18 N17 B1 178.9(3)
N2 B1 N17 C21 -164.2(3)
N12 B1 N17 C21 74.8(3)
N7 B1 N17 C21 -45.5(4)
N2 B1 N17 C18 15.0(5)
N12 B1 N17 C18 -105.9(4)
N7 B1 N17 C18 133.8(3)
N17 C21 N20 C19 1.4(4)
C18 C19 N20 C21 -2.5(4)
N26 C27 N23 C24 -4.1(7)
N26 C27 N23 B22 -178.7(5)
C25 C24 N23 C27 0.9(6)
C25 C24 N23 B22 175.5(4)
N33 B22 N23 C27 -123.1(5)
N28 B22 N23 C27 -1.0(7)
N38 B22 N23 C27 117.4(5)
N33 B22 N23 C24 63.6(5)
N28 B22 N23 C24 -174.3(4)
N38 B22 N23 C24 -55.9(5)
N23 C27 N26 C25 5.4(8)
C24 C25 N26 C27 -4.4(7)
N31 C32 N28 C29 1.7(3)
N31 C32 N28 B22 175.8(3)
C30 C29 N28 C32 -1.0(4)
C30 C29 N28 B22 -175.0(3)
N23 B22 N28 C32 130.6(3)
N33 B22 N28 C32 -104.5(3)
N38 B22 N28 C32 11.7(4)
N23 B22 N28 C29 -56.6(4)
N33 B22 N28 C29 68.3(3)
N38 B22 N28 C29 -175.4(3)
N28 C32 N31 C30 -1.8(3)
N28 C32 N31 Pd2 -171.3(2)
C29 C30 N31 C32 1.1(4)
C29 C30 N31 Pd2 170.3(2)
N36 C37 N33 C34 -1.0(4)
N36 C37 N33 B22 177.4(3)
C35 C34 N33 C37 1.8(5)
C35 C34 N33 B22 -176.4(4)
N23 B22 N33 C37 151.7(3)
N28 B22 N33 C37 28.2(4)
N38 B22 N33 C37 -88.2(3)
N23 B22 N33 C34 -30.5(6)
N28 B22 N33 C34 -153.9(4)
N38 B22 N33 C34 89.6(4)
N33 C37 N36 C35 -0.2(4)
N33 C37 N36 Pd1 177.4(2)
C34 C35 N36 C37 1.4(5)
C34 C35 N36 Pd1 -176.1(3)
N41 C42 N38 C39 1.2(3)
N41 C42 N38 B22 176.3(2)
C40 C39 N38 C42 -1.7(3)
C40 C39 N38 B22 -176.9(2)
N23 B22 N38 C42 146.3(3)
N33 B22 N38 C42 23.3(3)
N28 B22 N38 C42 -93.4(3)
N23 B22 N38 C39 -39.6(4)
N33 B22 N38 C39 -162.5(2)
N28 B22 N38 C39 80.7(3)
N38 C42 N41 C40 -0.3(3)
N38 C42 N41 Pd3 -176.30(16)
C39 C40 N41 C42 -0.8(3)
C39 C40 N41 Pd3 174.90(18)
N47 C48 N44 C45 1.0(2)
N47 C48 N44 B43 175.52(19)
C46 C45 N44 C48 -0.4(3)
C46 C45 N44 B43 -174.8(2)
N59 B43 N44 C48 18.6(3)
N49 B43 N44 C48 143.1(2)
N54 B43 N44 C48 -98.0(3)
N59 B43 N44 C45 -168.1(2)
N49 B43 N44 C45 -43.6(3)
N54 B43 N44 C45 75.3(3)
N44 C48 N47 C46 -1.1(3)
N44 C48 N47 Pd5 -177.91(14)
C45 C46 N47 C48 0.8(3)
C45 C46 N47 Pd5 177.49(16)
C51 C50 N49 C53 3.3(6)
C51 C50 N49 B43 178.9(4)
N52 C53 N49 C50 -3.2(6)
N52 C53 N49 B43 -179.2(4)
N44 B43 N49 C50 149.9(5)
N59 B43 N49 C50 -85.8(5)
N54 B43 N49 C50 32.0(6)
N44 B43 N49 C53 -35.4(5)
N59 B43 N49 C53 88.9(5)
N54 B43 N49 C53 -153.3(4)
C50 C51 N52 C53 0.4(7)
N49 C53 N52 C51 1.8(6)
N57 C58 N54 C55 0.8(3)
N57 C58 N54 B43 173.3(3)
C56 C55 N54 C58 -0.4(3)
C56 C55 N54 B43 -172.5(3)
N44 B43 N54 C58 13.4(4)
N59 B43 N54 C58 -106.6(3)
N49 B43 N54 C58 132.3(3)
N44 B43 N54 C55 -176.0(3)
N59 B43 N54 C55 64.1(4)
N49 B43 N54 C55 -57.1(4)
N54 C58 N57 C56 -0.9(3)
N54 C58 N57 Pd2 -170.36(19)
C55 C56 N57 C58 0.6(3)
C55 C56 N57 Pd2 169.8(2)
N62 C63 N59 C60 -1.8(4)
N62 C63 N59 B43 173.0(3)
C61 C60 N59 C63 0.7(4)
C61 C60 N59 B43 -174.1(3)
N44 B43 N59 C63 -90.7(4)
N49 B43 N59 C63 146.3(3)
N54 B43 N59 C63 26.7(4)
N44 B43 N59 C60 83.0(4)
N49 B43 N59 C60 -40.0(5)
N54 B43 N59 C60 -159.6(3)
N59 C63 N62 C61 2.1(4)
N59 C63 N62 Pd6 -178.9(2)
C60 C61 N62 C63 -1.6(4)
C60 C61 N62 Pd6 179.5(3)
N68 C69 N65 C66 0.9(2)
N68 C69 N65 B64 170.98(17)
C67 C66 N65 C69 -1.5(2)
C67 C66 N65 B64 -171.2(2)
N75 B64 N65 C69 128.9(2)
N70 B64 N65 C69 7.2(3)
N80 B64 N65 C69 -109.6(2)
N75 B64 N65 C66 -63.2(3)
N70 B64 N65 C66 175.08(19)
N80 B64 N65 C66 58.3(3)
N65 C69 N68 C67 0.1(2)
N65 C69 N68 Pd1 -172.34(13)
C66 C67 N68 C69 -1.1(2)
C66 C67 N68 Pd1 170.66(15)
N73 C74 N70 C71 -0.7(3)
N73 C74 N70 B64 176.2(3)
C72 C71 N70 C74 1.3(3)
C72 C71 N70 B64 -175.8(3)
N75 B64 N70 C74 140.3(3)
N65 B64 N70 C74 -97.0(3)
N80 B64 N70 C74 17.1(4)
N75 B64 N70 C71 -43.3(4)
N65 B64 N70 C71 79.4(3)
N80 B64 N70 C71 -166.5(3)
N70 C74 N73 C72 -0.1(3)
N70 C74 N73 Pd3 -175.80(19)
C71 C72 N73 C74 0.9(4)
C71 C72 N73 Pd3 176.4(2)
N78 C79 N75 C76 -0.3(3)
N78 C79 N75 B64 174.0(2)
C77 C76 N75 C79 0.5(3)
C77 C76 N75 B64 -173.4(2)
N70 B64 N75 C79 -40.0(3)
N65 B64 N75 C79 -161.5(2)
N80 B64 N75 C79 81.4(3)
N70 B64 N75 C76 132.9(3)
N65 B64 N75 C76 11.3(3)
N80 B64 N75 C76 -105.7(3)
N75 C79 N78 C77 0.0(3)
C76 C77 N78 C79 0.3(3)
N83 C84 N80 C81 0.0(4)
N83 C84 N80 B64 179.0(3)
C82 C81 N80 C84 0.1(4)
C82 C81 N80 B64 -178.8(3)
N75 B64 N80 C84 153.5(3)
N70 B64 N80 C84 -84.6(3)
N65 B64 N80 C84 32.5(4)
N75 B64 N80 C81 -27.7(5)
N70 B64 N80 C81 94.1(3)
N65 B64 N80 C81 -148.7(3)
N80 C84 N83 C82 -0.1(4)
N80 C84 N83 Pd4 -178.2(2)
C81 C82 N83 C84 0.1(4)
C81 C82 N83 Pd4 178.1(2)
N89 C90 N86 C87 0.0(3)
N89 C90 N86 B85 175.2(3)
C88 C87 N86 C90 -0.6(4)
C88 C87 N86 B85 -175.6(3)
N101 B85 N86 C90 151.5(3)
N96 B85 N86 C90 26.6(4)
N91 B85 N86 C90 -89.3(3)
N101 B85 N86 C87 -34.6(4)
N96 B85 N86 C87 -159.5(3)
N91 B85 N86 C87 84.6(4)
N86 C90 N89 C88 0.5(4)
N86 C90 N89 Pd2 178.79(19)
C87 C88 N89 C90 -0.9(4)
C87 C88 N89 Pd2 -179.1(3)
N94 C95 N91 C92 1.8(3)
N94 C95 N91 B85 175.09(19)
C93 C92 N91 C95 -2.2(3)
C93 C92 N91 B85 -175.7(2)
N101 B85 N91 C95 135.0(3)
N96 B85 N91 C95 -102.0(3)
N86 B85 N91 C95 14.3(3)
N101 B85 N91 C92 -52.7(3)
N96 B85 N91 C92 70.2(4)
N86 B85 N91 C92 -173.5(2)
N91 C95 N94 C93 -0.6(2)
N91 C95 N94 Pd3 -174.19(14)
C92 C93 N94 C95 -0.9(3)
C92 C93 N94 Pd3 172.15(17)
N99 C100 N96 C97 -0.1(4)
N99 C100 N96 B85 171.9(3)
C98 C97 N96 C100 0.3(4)
C98 C97 N96 B85 -171.5(3)
N101 B85 N96 C100 133.1(3)
N86 B85 N96 C100 -103.2(4)
N91 B85 N96 C100 12.9(5)
N101 B85 N96 C97 -56.9(5)
N86 B85 N96 C97 66.9(4)
N91 B85 N96 C97 -177.1(3)
N96 C100 N99 C98 -0.2(4)
N96 C100 N99 Pd6 -170.8(2)
C97 C98 N99 C100 0.3(4)
C97 C98 N99 Pd6 170.7(3)
N103 C102 N101 C105 -8.6(6)
N103 C102 N101 B85 -171.6(4)
C104 C105 N101 C102 6.2(7)
C104 C105 N101 B85 168.6(5)
N96 B85 N101 C102 -148.4(3)
N86 B85 N101 C102 89.5(4)
N91 B85 N101 C102 -29.1(4)
N96 B85 N101 C105 53.6(6)
N86 B85 N101 C105 -68.4(5)
N91 B85 N101 C105 173.0(5)
N101 C102 N103 C104 7.2(6)
C105 C104 N103 C102 -2.3(8)
C109 C108 N107 C111 3.6(9)
C109 C108 N107 B106 -173.4(5)
N110 C111 N107 C108 3.4(10)
N110 C111 N107 B106 -179.5(5)
N117 B106 N107 C108 175.1(7)
N112 B106 N107 C108 -63.4(8)
N122 B106 N107 C108 52.4(8)
N117 B106 N107 C111 -0.7(8)
N112 B106 N107 C111 120.8(7)
N122 B106 N107 C111 -123.5(7)
C108 C109 N110 C111 9.7(8)
N107 C111 N110 C109 -9.7(11)
N115 C116 N112 C113 1.6(4)
N115 C116 N112 B106 173.1(3)
C114 C113 N112 C116 -2.3(4)
C114 C113 N112 B106 -174.0(3)
N107 B106 N112 C116 137.2(4)
N117 B106 N112 C116 -97.1(4)
N122 B106 N112 C116 19.1(5)
N107 B106 N112 C113 -53.1(5)
N117 B106 N112 C113 72.5(4)
N122 B106 N112 C113 -171.2(3)
N112 C116 N115 C114 -0.4(4)
N112 C116 N115 Pd5 -173.4(2)
C113 C114 N115 C116 -1.1(4)
C113 C114 N115 Pd5 171.4(3)
N120 C121 N117 C118 -0.4(3)
N120 C121 N117 B106 176.6(2)
C119 C118 N117 C121 -0.7(4)
C119 C118 N117 B106 -177.9(3)
N107 B106 N117 C121 136.7(3)
N112 B106 N117 C121 14.9(4)
N122 B106 N117 C121 -99.8(4)
N107 B106 N117 C118 -46.7(4)
N112 B106 N117 C118 -168.6(3)
N122 B106 N117 C118 76.7(4)
N117 C121 N120 C119 1.4(3)
N117 C121 N120 Pd6 -173.69(18)
C118 C119 N120 C121 -1.7(3)
C118 C119 N120 Pd6 173.1(2)
N125 C126 N122 C123 2.0(6)
N125 C126 N122 B106 177.5(4)
C124 C123 N122 C126 -7.3(8)
C124 C123 N122 B106 177.3(5)
N107 B106 N122 C126 148.9(4)
N117 B106 N122 C126 22.3(5)
N112 B106 N122 C126 -93.7(5)
N107 B106 N122 C123 -36.6(7)
N117 B106 N122 C123 -163.2(6)
N112 B106 N122 C123 80.8(6)
N122 C126 N125 C124 4.2(5)
N122 C126 N125 Pd4 178.6(3)
C123 C124 N125 C126 -8.8(8)
C123 C124 N125 Pd4 176.8(5)
N132 C133 N129 C130 0.1(5)
N132 C133 N129 B128 178.9(4)
C131 C130 N129 C133 0.3(5)
C131 C130 N129 B128 -178.4(4)
N139 B128 N129 C133 147.4(4)
N134 B128 N129 C133 23.0(5)
N144 B128 N129 C133 -94.4(4)
N139 B128 N129 C130 -34.1(6)
N134 B128 N129 C130 -158.5(4)
N144 B128 N129 C130 84.1(5)
N129 C133 N132 C131 -0.5(5)
N129 C133 N132 Pd5 -176.6(3)
C130 C131 N132 C133 0.7(5)
C130 C131 N132 Pd5 176.5(3)
N137 C138 N134 C135 3.0(4)
N137 C138 N134 B128 176.4(3)
C136 C135 N134 C138 -2.9(4)
C136 C135 N134 B128 -176.0(3)
N139 B128 N134 C138 140.6(3)
N129 B128 N134 C138 -98.0(4)
N144 B128 N134 C138 19.8(4)
N139 B128 N134 C135 -47.6(4)
N129 B128 N134 C135 73.8(4)
N144 B128 N134 C135 -168.4(3)
N134 C138 N137 C136 -1.8(3)
N134 C138 N137 Pd1 -175.4(2)
C135 C136 N137 C138 -0.1(3)
C135 C136 N137 Pd1 173.2(2)
C142 C143 N139 C140 0.0(4)
C142 C143 N139 B128 -174.5(3)
N141 C140 N139 C143 -1.7(5)
N141 C140 N139 B128 173.2(3)
N134 B128 N139 C143 -137.2(4)
N129 B128 N139 C143 101.8(4)
N144 B128 N139 C143 -16.6(4)
N134 B128 N139 C140 49.3(4)
N129 B128 N139 C140 -71.6(4)
N144 B128 N139 C140 169.9(3)
C143 C142 N141 C140 -2.6(4)
N139 C140 N141 C142 2.7(5)
N147 C148 N144 C145 -0.6(3)
N147 C148 N144 B128 171.8(2)
C146 C145 N144 C148 0.6(3)
C146 C145 N144 B128 -171.8(2)
N139 B128 N144 C148 137.0(3)
N134 B128 N144 C148 -99.0(3)
N129 B128 N144 C148 18.5(3)
N139 B128 N144 C145 -52.2(3)
N134 B128 N144 C145 71.8(4)
N129 B128 N144 C145 -170.7(2)
N144 C148 N147 C146 0.3(3)
N144 C148 N147 Pd4 -176.96(16)
C145 C146 N147 C148 0.1(3)
C145 C146 N147 Pd4 177.13(18)
N153 C154 N150 C151 0.8(3)
N153 C154 N150 B149 173.3(2)
C152 C151 N150 C154 -2.0(3)
C152 C151 N150 B149 -174.2(2)
N165 B149 N150 C154 151.8(2)
N160 B149 N150 C154 -88.1(3)
N155 B149 N150 C154 29.1(3)
N165 B149 N150 C151 -37.5(3)
N160 B149 N150 C151 82.6(4)
N155 B149 N150 C151 -160.2(2)
N150 C154 N153 C152 0.8(3)
N150 C154 N153 Pd6 179.62(14)
C151 C152 N153 C154 -2.1(3)
C151 C152 N153 Pd6 179.20(17)
N158 C159 N155 C156 0.1(3)
N158 C159 N155 B149 173.6(3)
C157 C156 N155 C159 -1.2(3)
C157 C156 N155 B149 -174.6(3)
N165 B149 N155 C159 128.2(3)
N160 B149 N155 C159 9.0(4)
N150 B149 N155 C159 -108.5(3)
N165 B149 N155 C156 -59.7(4)
N160 B149 N155 C156 -178.9(3)
N150 B149 N155 C156 63.6(4)
N155 C159 N158 C157 1.0(3)
N155 C159 N158 Pd4 -169.88(19)
C156 C157 N158 C159 -1.7(3)
C156 C157 N158 Pd4 169.2(2)
N163 C164 N160 C161 0.1(4)
N163 C164 N160 B149 176.0(3)
C162 C161 N160 C164 -0.6(4)
C162 C161 N160 B149 -176.6(3)
N165 B149 N160 C164 147.5(3)
N155 B149 N160 C164 -91.7(4)
N150 B149 N160 C164 25.2(5)
N165 B149 N160 C161 -37.3(5)
N155 B149 N160 C161 83.4(4)
N150 B149 N160 C161 -159.6(3)
N160 C164 N163 C162 0.5(4)
N160 C164 N163 Pd3 -179.5(2)
C161 C162 N163 C164 -0.9(4)
C161 C162 N163 Pd3 179.1(2)
N168 C169 N165 C166 -1.1(3)
N168 C169 N165 B149 -172.8(3)
C167 C166 N165 C169 1.5(3)
C167 C166 N165 B149 173.5(3)
N160 B149 N165 C169 123.1(3)
N155 B149 N165 C169 4.1(4)
N150 B149 N165 C169 -116.8(3)
N160 B149 N165 C166 -47.0(4)
N155 B149 N165 C166 -166.0(2)
N150 B149 N165 C166 73.2(3)
N165 C169 N168 C167 0.2(3)
C166 C167 N168 C169 0.8(3)
C37 N36 Pd1 N137 8(3)
C35 N36 Pd1 N137 -175(15)
C37 N36 Pd1 N5 -49.5(2)
C35 N36 Pd1 N5 127.4(3)
C37 N36 Pd1 N68 128.9(2)
C35 N36 Pd1 N68 -54.1(3)
C138 N137 Pd1 N36 76(3)
C136 N137 Pd1 N36 -96(3)
C138 N137 Pd1 N5 133.5(2)
C136 N137 Pd1 N5 -38.5(3)
C138 N137 Pd1 N68 -44.9(2)
C136 N137 Pd1 N68 143.1(3)
C6 N5 Pd1 N36 140.2(3)
C4 N5 Pd1 N36 -30.6(3)
C6 N5 Pd1 N137 -38.1(3)
C4 N5 Pd1 N137 151.1(3)
C6 N5 Pd1 N68 74(2)
C4 N5 Pd1 N68 -97(2)
C69 N68 Pd1 N36 -34.04(17)
C67 N68 Pd1 N36 155.5(2)
C69 N68 Pd1 N137 144.24(17)
C67 N68 Pd1 N137 -26.2(2)
C69 N68 Pd1 N5 32(2)
C67 N68 Pd1 N5 -138(2)
C90 N89 Pd2 N15 74.3(15)
C88 N89 Pd2 N15 -107.9(15)
C90 N89 Pd2 N31 131.8(2)
C88 N89 Pd2 N31 -50.3(3)
C90 N89 Pd2 N57 -46.2(2)
C88 N89 Pd2 N57 131.6(3)
C16 N15 Pd2 N89 5.8(15)
C14 N15 Pd2 N89 -176.0(14)
C16 N15 Pd2 N31 -51.78(18)
C14 N15 Pd2 N31 126.42(19)
C16 N15 Pd2 N57 126.31(18)
C14 N15 Pd2 N57 -55.49(19)
C32 N31 Pd2 N89 -40.6(3)
C30 N31 Pd2 N89 152.3(3)
C32 N31 Pd2 N15 137.1(3)
C30 N31 Pd2 N15 -30.0(3)
C32 N31 Pd2 N57 52(4)
C30 N31 Pd2 N57 -115(3)
C58 N57 Pd2 N89 137.1(3)
C56 N57 Pd2 N89 -30.1(2)
C58 N57 Pd2 N15 -40.6(3)
C56 N57 Pd2 N15 152.2(2)
C58 N57 Pd2 N31 45(4)
C56 N57 Pd2 N31 -123(3)
C164 N163 Pd3 N94 -46.0(3)
C162 N163 Pd3 N94 134.1(3)
C164 N163 Pd3 N73 132.0(3)
C162 N163 Pd3 N73 -47.9(3)
C164 N163 Pd3 N41 66(2)
C162 N163 Pd3 N41 -114(2)
C95 N94 Pd3 N163 136.56(17)
C93 N94 Pd3 N163 -35.25(19)
C95 N94 Pd3 N73 56(3)
C93 N94 Pd3 N73 -116(2)
C95 N94 Pd3 N41 -41.11(17)
C93 N94 Pd3 N41 147.08(19)
C74 N73 Pd3 N163 -41.1(2)
C72 N73 Pd3 N163 144.3(3)
C74 N73 Pd3 N94 39(3)
C72 N73 Pd3 N94 -135(2)
C74 N73 Pd3 N41 136.6(2)
C72 N73 Pd3 N41 -38.0(3)
C42 N41 Pd3 N163 19(2)
C40 N41 Pd3 N163 -156(2)
C42 N41 Pd3 N94 131.0(2)
C40 N41 Pd3 N94 -44.1(2)
C42 N41 Pd3 N73 -46.9(2)
C40 N41 Pd3 N73 138.0(2)
C84 N83 Pd4 N147 -54.9(3)
C82 N83 Pd4 N147 127.5(3)
C84 N83 Pd4 N125 16(3)
C82 N83 Pd4 N125 -162(3)
C84 N83 Pd4 N158 122.7(3)
C82 N83 Pd4 N158 -54.9(3)
C148 N147 Pd4 N83 140.6(2)
C146 N147 Pd4 N83 -35.9(2)
C148 N147 Pd4 N125 -37.0(2)
C146 N147 Pd4 N125 146.4(2)
C148 N147 Pd4 N158 55.9(18)
C146 N147 Pd4 N158 -120.6(18)
C126 N125 Pd4 N83 61(3)
C124 N125 Pd4 N83 -126(3)
C126 N125 Pd4 N147 131.3(3)
C124 N125 Pd4 N147 -55.5(5)
C126 N125 Pd4 N158 -46.3(3)
C124 N125 Pd4 N158 126.9(5)
C159 N158 Pd4 N83 -41.0(2)
C157 N158 Pd4 N83 149.9(2)
C159 N158 Pd4 N147 43.6(19)
C157 N158 Pd4 N147 -125.4(17)
C159 N158 Pd4 N125 136.6(2)
C157 N158 Pd4 N125 -32.4(2)
C48 N47 Pd5 N115 -42.6(2)
C46 N47 Pd5 N115 141.3(2)
C48 N47 Pd5 N132 48(4)
C46 N47 Pd5 N132 -128(3)
C48 N47 Pd5 N10 134.76(19)
C46 N47 Pd5 N10 -41.3(2)
C116 N115 Pd5 N47 133.7(3)
C114 N115 Pd5 N47 -37.7(3)
C116 N115 Pd5 N132 -44.4(3)
C114 N115 Pd5 N132 144.2(3)
C116 N115 Pd5 N10 28(3)
C114 N115 Pd5 N10 -144(3)
C133 N132 Pd5 N47 39(4)
C131 N132 Pd5 N47 -136(3)
C133 N132 Pd5 N115 129.5(3)
C131 N132 Pd5 N115 -45.6(4)
C133 N132 Pd5 N10 -47.9(3)
C131 N132 Pd5 N10 136.9(4)
C11 N10 Pd5 N47 -42.2(3)
C9 N10 Pd5 N47 141.2(3)
C11 N10 Pd5 N115 64(3)
C9 N10 Pd5 N115 -113(3)
C11 N10 Pd5 N132 135.9(3)
C9 N10 Pd5 N132 -40.7(3)
C100 N99 Pd6 N62 137.6(3)
C98 N99 Pd6 N62 -30.6(3)
C100 N99 Pd6 N153 -40.3(3)
C98 N99 Pd6 N153 151.4(3)
C100 N99 Pd6 N120 45(3)
C98 N99 Pd6 N120 -123(3)
C63 N62 Pd6 N99 -46.4(3)
C61 N62 Pd6 N99 132.2(3)
C63 N62 Pd6 N153 69(2)
C61 N62 Pd6 N153 -112(2)
C63 N62 Pd6 N120 131.6(3)
C61 N62 Pd6 N120 -49.7(3)
C154 N153 Pd6 N99 130.54(19)
C152 N153 Pd6 N99 -50.9(2)
C154 N153 Pd6 N62 15(2)
C152 N153 Pd6 N62 -166.7(19)
C154 N153 Pd6 N120 -47.53(19)
C152 N153 Pd6 N120 131.0(2)
C121 N120 Pd6 N99 50(3)
C119 N120 Pd6 N99 -124(3)
C121 N120 Pd6 N62 -42.8(2)
C119 N120 Pd6 N62 143.3(3)
C121 N120 Pd6 N153 135.2(2)
C119 N120 Pd6 N153 -38.7(3)
